data_1550024
loop_
_publ_author_name
'Lam, Tsz Lung'
'Ka Chung, Tong'
'Yang, Chen'
'Kwong, Wai-Lun'
'Guan, Xiangguo'
'Li, Ming-De'
'Lo, Vanessa Kar-Yan'
'Chan, Sharon Lai-Fung'
'Phillips, David Lee'
'Lok, Chun-Nam'
'Che, Chi-Ming'

_publ_section_title
;
 Luminescent ruffled iridium(III) porphyrin complexes containing
 N-heterocyclic carbene ligands: structures, spectroscopies and potent
 antitumor activities under dark and light irradiation conditions
;
_journal_name_full 'Chemical Science'
_journal_paper_doi 10.1039/C8SC02920B
_journal_year 2018
_chemical_formula_moiety 'C54 H24 F20 Ir N8, 0.25(C F3 O3 S)'
_chemical_formula_sum 'C54.25 H24 F20.75 Ir N8 O0.75 S0.25'
_chemical_formula_weight 1394.28
_chemical_name_systematic
;
 ?
;
_space_group_crystal_system monoclinic
_space_group_IT_number 14
_space_group_name_Hall '-P 2ybc'
_space_group_name_H-M_alt 'P 1 21/c 1'
_symmetry_space_group_name_Hall '-P 2ybc'
_symmetry_space_group_name_H-M 'P 1 21/c 1'
_atom_sites_solution_hydrogens geom
_atom_sites_solution_primary heavy
_audit_creation_date 2016-04-17
_audit_creation_method
;
Olex2 1.2
(compiled 2016.02.19 svn.r3266 for OlexSys, GUI svn.r5155)
;
_audit_update_record
;
2018-05-31 deposited with the CCDC.
2018-09-28 downloaded from the CCDC.
;
_cell_angle_alpha 90
_cell_angle_beta 95.9405(17)
_cell_angle_gamma 90
_cell_formula_units_Z 16
_cell_length_a 24.7628(7)
_cell_length_b 23.6873(7)
_cell_length_c 39.6486(13)
_cell_measurement_reflns_used 206937
_cell_measurement_temperature 100
_cell_measurement_theta_max 45
_cell_measurement_theta_min 3
_cell_volume 23131.5(12)
_computing_molecular_graphics 'Olex2 (Dolomanov et al., 2009)'
_computing_publication_material 'Olex2 (Dolomanov et al., 2009)'
_computing_structure_refinement 'XL (Sheldrick, 2008)'
_computing_structure_solution 'XS (Sheldrick, 2008)'
_diffrn_ambient_temperature 100
_diffrn_detector 'Bruker APEX2 area detector'
_diffrn_detector_area_resol_mean 7.9
_diffrn_detector_type 'CCD area detector'
_diffrn_measured_fraction_theta_full 0.580
_diffrn_measured_fraction_theta_max 0.995
_diffrn_measurement_device 'three-circle diffractometer'
_diffrn_measurement_device_type 'Bruker SMART APEX2 area detector'
_diffrn_measurement_method '\w and \f scans'
_diffrn_radiation_monochromator 'mirror optics'
_diffrn_radiation_probe x-ray
_diffrn_radiation_type CuK\a
_diffrn_radiation_wavelength 1.54178
_diffrn_reflns_av_R_equivalents 0.1664
_diffrn_reflns_av_unetI/netI 0.1121
_diffrn_reflns_Laue_measured_fraction_full 0.580
_diffrn_reflns_Laue_measured_fraction_max 0.995
_diffrn_reflns_limit_h_max 24
_diffrn_reflns_limit_h_min -24
_diffrn_reflns_limit_k_max 23
_diffrn_reflns_limit_k_min -23
_diffrn_reflns_limit_l_max 39
_diffrn_reflns_limit_l_min -39
_diffrn_reflns_number 206937
_diffrn_reflns_point_group_measured_fraction_full 0.580
_diffrn_reflns_point_group_measured_fraction_max 0.995
_diffrn_reflns_theta_full 67.679
_diffrn_reflns_theta_max 50.637
_diffrn_reflns_theta_min 1.794
_diffrn_source 'microfocus sealed X-ray tube'
_diffrn_source_type 'Incoatec I\ms'
_diffrn_standards_number 0
_exptl_absorpt_coefficient_mu 5.567
_exptl_absorpt_correction_T_max 0.7500
_exptl_absorpt_correction_T_min 0.5186
_exptl_absorpt_correction_type multi-scan
_exptl_absorpt_process_details
;
SADABS-2012/1 (Bruker,2012) was used for absorption correction.
wR2(int) was 0.1211 before and 0.0897 after correction.
The Ratio of minimum to maximum transmission is 0.6915.
The \l/2 correction factor is 0.0015.
;
_exptl_crystal_colour 'clear light red'
_exptl_crystal_colour_lustre clear
_exptl_crystal_colour_modifier light
_exptl_crystal_colour_primary red
_exptl_crystal_density_diffrn 1.601
_exptl_crystal_description block
_exptl_crystal_F_000 10868
_exptl_crystal_recrystallization_method DCM/Et2O
_exptl_crystal_size_max 0.02
_exptl_crystal_size_mid 0.01
_exptl_crystal_size_min 0.01
_refine_diff_density_max 1.726
_refine_diff_density_min -1.193
_refine_diff_density_rms 0.160
_refine_ls_extinction_method none
_refine_ls_goodness_of_fit_ref 1.064
_refine_ls_hydrogen_treatment constr
_refine_ls_matrix_type full
_refine_ls_number_parameters 2885
_refine_ls_number_reflns 24295
_refine_ls_number_restraints 2218
_refine_ls_restrained_S_all 1.056
_refine_ls_R_factor_all 0.1624
_refine_ls_R_factor_gt 0.1073
_refine_ls_shift/su_max 0.001
_refine_ls_shift/su_mean 0.000
_refine_ls_structure_factor_coef Fsqd
_refine_ls_weighting_details 'w=1/[\s^2^(Fo^2^)+(0.1130P)^2^+557.6390P] where P=(Fo^2^+2Fc^2^)/3'
_refine_ls_weighting_scheme calc
_refine_ls_wR_factor_gt 0.2648
_refine_ls_wR_factor_ref 0.2863
_reflns_Friedel_coverage 0.000
_reflns_number_gt 14427
_reflns_number_total 24295
_reflns_threshold_expression 'I > 2\s(I)'
_cod_data_source_file c8sc02920b2.cif
_cod_data_source_block david222_0m-mon
_cod_database_code 1550024
_shelxl_version_number 2013-4
_shelx_space_group_comment
;
The symmetry employed for this shelxl refinement is uniquely defined
by the following loop, which should always be used as a source of
symmetry information in preference to the above space-group names.
They are only intended as comments.
;
_shelx_estimated_absorpt_t_max 0.946
_shelx_estimated_absorpt_t_min 0.897
_olex2_refinement_description
;
1. Fixed Uiso
 At 1.2 times of:
  All C(H) groups
 At 1.5 times of:
  All C(H,H,H) groups
2. Restrained distances
 C17C-C18C
 1.38 with sigma of 0.02
 C20C-C19C
 1.48 with sigma of 0.02
 C8C-C9C
 1.38 with sigma of 0.02
 C47C-C46C
 1.31 with sigma of 0.02
 C47A-C46A
 1.32 with sigma of 0.02
 C9B-C8B
 1.36 with sigma of 0.02
 C7B-C8B = C9B-C10B
 1.43 with sigma of 0.02
 N6C-C47C = N5C-C46C
 1.32 with sigma of 0.02
 C9B-C8B
 1.33 with sigma of 0.02
 N7B-C51B = N8B-C52B
 1.36 with sigma of 0.02
 C52B-C51B
 1.36 with sigma of 0.02
 C17C-C19C
 2.24 with sigma of 0.04
 C20C-C18C
 2.24 with sigma of 0.04
3. Uiso/Uaniso restraints and constraints
All non-hydrogen atoms have similar U: within 1.7A with sigma of 0.01 and sigma
for terminal atoms of 0.02
4.a Aromatic/amide H refined with riding coordinates:
 C3A(H3A), C19(H19), C14A(H14A), C51(H51), C13A(H13A), C3C(H3C), C8C(H8C),
 C18(H18), C9C(H9C), C3(H3), C13(H13), C51C(H51C), C9A(H9A), C14(H14),
 C13B(H13B), C14B(H14B), C9B(H9B), C19A(H19A), C8(H8), C18A(H18A), C47A(H47A),
 C4(H4), C9(H9), C3B(H3B), C46B(H46B), C8B(H8B), C18B(H18B), C46(H46), C47(H47),
  C52B(H52B), C8A(H8A), C19B(H19B), C4B(H4B), C13C(H13C), C14C(H14C),
 C52C(H52C), C4C(H4C), C19C(H19C), C46C(H46C), C46A(H46A), C51A(H51A),
 C52A(H52A), C47B(H47B), C51B(H51B), C4A(H4A), C47C(H47C), C52(H52), C18C(H18C)
4.b Fitted hexagon refined as free rotating group:
 C31B(C30B,C29B,C28B,C27B,C32B), C40A(C39A,C44A,C43A,C42A,C41A), C34C(C33C,
 C38C,C37C,C36C,C35C), C31C(C32C,C27C,C28C,C29C,C30C), C37A(C38A,C33A,C34A,C35A,
 C36A), C26A(C25A,C24A,C23A,C22A,C21A), C43(C42,C41,C40,C39,C44), C22C(C23C,
 C24C,C25C,C26C,C21C), C30A(C29A,C28A,C27A,C32A,C31A), C25(C26,C21,C22,C23,C24),
  C36(C37,C38,C33,C34,C35), C37B(C36B,C35B,C34B,C33B,C38B), C32(C31,C30,C29,C28,
 C27), C23B(C24B,C25B,C26B,C21B,C22B), C42C(C43C,C44C,C39C,C40C,C41C),
 C40B(C41B,C42B,C43B,C44B,C39B)
4.c Idealised Me refined as rotating group:
 C53(H53J,H53K,H53L), C48A(H48D,H48E,H48F), C48(H48J,H48K,H48L), C49(H49J,H49K,
 H49L), C49C(H49G,H49H,H49I), C49A(H49D,H49E,H49F), C54A(H54D,H54E,H54F),
 C54B(H54A,H54B,H54C), C48B(H48A,H48B,H48C), C54C(H54G,H54H,H54I), C53C(H53G,
 H53H,H53I), C48C(H48G,H48H,H48I), C49B(H49A,H49B,H49C), C54(H54J,H54K,H54L),
 C53A(H53D,H53E,H53F), C53B(H53A,H53B,H53C)
;
_olex2_submission_special_instructions 'No special instructions were received'

loop_
_space_group_symop_operation_xyz
'x, y, z'
'-x, y+1/2, -z+1/2'
'-x, -y, -z'
'x, -y-1/2, z-1/2'

loop_
_atom_site_label
_atom_site_type_symbol
_atom_site_fract_x
_atom_site_fract_y
_atom_site_fract_z
_atom_site_U_iso_or_equiv
_atom_site_adp_type
_atom_site_occupancy
_atom_site_site_symmetry_order
_atom_site_calc_flag
_atom_site_refinement_flags_posn
_atom_site_refinement_flags_adp
Ir3 Ir 0.44587(4) 1.23948(4) 0.62217(3) 0.0613(3) Uani 1 1 d . U
Ir2 Ir 0.55876(4) 0.69864(4) 0.64622(3) 0.0520(3) Uani 1 1 d . U
Ir4 Ir 0.99414(4) 0.59103(5) 0.61834(3) 0.0688(4) Uani 1 1 d . U
Ir1 Ir 0.91117(4) 1.12027(4) 0.64289(3) 0.0667(4) Uani 1 1 d . U
S1M S 0.7633(3) 0.9051(3) 0.75755(18) 0.0745(18) Uani 1 1 d . U
N2B N 0.4175(7) 1.2847(7) 0.6589(5) 0.056(4) Uani 1 1 d . U
N1A N 0.6159(7) 0.7323(7) 0.6797(5) 0.055(4) Uani 1 1 d . U
N2A N 0.5184(7) 0.7728(7) 0.6442(5) 0.053(4) Uani 1 1 d . U
N4B N 0.4739(9) 1.1923(9) 0.5859(6) 0.088(4) Uani 1 1 d . U
N4C N 0.9453(9) 0.6381(8) 0.5836(5) 0.077(4) Uani 1 1 d . U
N7 N 0.9993(8) 1.1957(8) 0.6841(6) 0.080(4) Uani 1 1 d . U
C50A C 0.6014(12) 0.7265(14) 0.6072(8) 0.105(6) Uani 1 1 d . U
C2A C 0.6557(9) 0.7041(10) 0.6995(6) 0.062(4) Uani 1 1 d . U
N1 N 0.8718(7) 1.1940(7) 0.6422(5) 0.070(4) Uani 1 1 d . U
N3A N 0.5007(7) 0.6648(7) 0.6137(4) 0.053(4) Uani 1 1 d . U
C45 C 0.8578(12) 1.0868(11) 0.6039(8) 0.089(5) Uani 1 1 d . U
C15A C 0.5059(9) 0.6141(9) 0.5960(5) 0.054(4) Uani 1 1 d . U
N4 N 0.8645(7) 1.0894(7) 0.6750(5) 0.062(4) Uani 1 1 d . U
N2 N 0.9575(7) 1.1512(8) 0.6096(6) 0.080(4) Uani 1 1 d . U
C53 C 1.0006(10) 1.2404(10) 0.6587(7) 0.090(7) Uani 1 1 d . U
H53J H 1.0231 1.2717 0.6683 0.135 Uiso 1 1 calc GR .
H53K H 0.9636 1.2540 0.6522 0.135 Uiso 1 1 calc GR .
H53L H 1.0158 1.2254 0.6387 0.135 Uiso 1 1 calc GR .
C3A C 0.6902(9) 0.7451(9) 0.7198(6) 0.060(4) Uani 1 1 d . U
H3A H 0.7194 0.7368 0.7365 0.072 Uiso 1 1 calc R .
C20 C 0.8330(9) 1.1174(9) 0.6960(6) 0.064(4) Uani 1 1 d . U
N2C N 1.0392(7) 0.5468(8) 0.6510(5) 0.066(4) Uani 1 1 d . U
N3 N 0.9512(7) 1.0463(7) 0.6424(6) 0.077(4) Uani 1 1 d . U
N7C N 1.0317(8) 0.4838(10) 0.5803(5) 0.078(4) Uani 1 1 d . U
N1C N 0.9301(7) 0.5432(8) 0.6244(5) 0.066(4) Uani 1 1 d . U
C16A C 0.5504(9) 0.5787(9) 0.5982(6) 0.056(3) Uani 1 1 d . U
C19 C 0.8075(9) 1.0800(9) 0.7169(7) 0.068(4) Uani 1 1 d . U
H19 H 0.7851 1.0894 0.7341 0.081 Uiso 1 1 calc R .
C45A C 0.5174(10) 0.6735(9) 0.6867(6) 0.065(4) Uani 1 1 d . U
N7A N 0.6563(11) 0.7307(12) 0.6043(6) 0.116(5) Uani 1 1 d . U
C14A C 0.4552(9) 0.6056(9) 0.5752(6) 0.056(4) Uani 1 1 d . U
H14A H 0.4478 0.5764 0.5590 0.068 Uiso 1 1 calc R .
C51 C 1.0356(10) 1.1951(11) 0.7121(8) 0.086(5) Uani 1 1 d . U
H51 H 1.0629 1.2226 0.7177 0.103 Uiso 1 1 calc R .
C50C C 1.0155(10) 0.5381(11) 0.5805(6) 0.071(4) Uani 1 1 d . U
N4A N 0.5984(7) 0.6258(6) 0.6486(4) 0.051(3) Uani 1 1 d . U
N5A N 0.5054(8) 0.7015(8) 0.7145(5) 0.075(4) Uani 1 1 d . U
C48A C 0.5311(12) 0.7540(11) 0.7280(7) 0.100(7) Uani 1 1 d . U
H48D H 0.5704 0.7516 0.7273 0.150 Uiso 1 1 calc GR .
H48E H 0.5231 0.7593 0.7516 0.150 Uiso 1 1 calc GR .
H48F H 0.5167 0.7861 0.7143 0.150 Uiso 1 1 calc GR .
C6C C 0.9713(10) 0.4923(10) 0.6769(7) 0.069(4) Uani 1 1 d . U
C1C C 0.8711(10) 0.5743(11) 0.5786(7) 0.076(4) Uani 1 1 d . U
N8C N 1.0275(8) 0.5517(10) 0.5467(6) 0.080(4) Uani 1 1 d . U
C7C C 1.0244(10) 0.5108(10) 0.6758(7) 0.068(4) Uani 1 1 d . U
C5C C 0.9299(9) 0.5064(10) 0.6535(7) 0.072(4) Uani 1 1 d . U
F10A F 0.5517(6) 0.9054(6) 0.7187(4) 0.087(4) Uani 1 1 d . U
F6A F 0.6748(6) 0.8827(6) 0.6379(5) 0.113(5) Uani 1 1 d . U
C16 C 0.8880(10) 0.9905(10) 0.6704(7) 0.081(4) Uani 1 1 d . U
C5A C 0.6281(9) 0.7886(9) 0.6847(6) 0.057(4) Uani 1 1 d . U
C17A C 0.5958(9) 0.5815(9) 0.6240(5) 0.055(4) Uani 1 1 d . U
C13A C 0.4200(9) 0.6459(9) 0.5825(5) 0.056(4) Uani 1 1 d . U
H13A H 0.3827 0.6489 0.5742 0.067 Uiso 1 1 calc R .
C17 C 0.8571(9) 1.0305(9) 0.6840(7) 0.071(4) Uani 1 1 d . U
F6B F 0.4828(5) 1.4446(5) 0.6872(4) 0.085(4) Uani 1 1 d . U
F7B F 0.5287(6) 1.5135(6) 0.7368(4) 0.113(5) Uani 1 1 d . U
F8B F 0.5957(7) 1.4689(7) 0.7890(5) 0.125(6) Uani 1 1 d . U
F9B F 0.6234(7) 1.3581(7) 0.7882(4) 0.119(5) Uani 1 1 d . U
C31B C 0.5882(7) 1.3776(8) 0.7635(4) 0.091(5) Uani 1 1 d . U
C30B C 0.5754(7) 1.4347(7) 0.7633(4) 0.095(5) Uani 1 1 d G U
C29B C 0.5404(7) 1.4571(5) 0.7370(5) 0.091(5) Uani 1 1 d G U
C28B C 0.5182(7) 1.4224(7) 0.7109(4) 0.082(4) Uani 1 1 d G U
C27B C 0.5310(7) 1.3653(6) 0.7111(4) 0.074(4) Uani 1 1 d G U
C32B C 0.5660(7) 1.3429(5) 0.7374(5) 0.082(4) Uani 1 1 d G U
N3C N 1.0550(9) 0.6393(9) 0.6094(6) 0.087(4) Uani 1 1 d . U
C3C C 0.8507(9) 0.4961(10) 0.6185(7) 0.075(5) Uani 1 1 d . U
H3C H 0.8176 0.4825 0.6070 0.090 Uiso 1 1 calc R .
C2C C 0.8843(9) 0.5375(10) 0.6069(7) 0.070(4) Uani 1 1 d . U
F6C F 0.9964(6) 0.3753(5) 0.6795(4) 0.092(4) Uani 1 1 d . U
F10C F 0.9186(5) 0.5272(6) 0.7336(4) 0.086(4) Uani 1 1 d . U
F7C F 0.9718(7) 0.3046(6) 0.7286(4) 0.112(5) Uani 1 1 d . U
F9C F 0.8980(6) 0.4574(7) 0.7851(4) 0.102(5) Uani 1 1 d . U
F8C F 0.9270(7) 0.3468(7) 0.7825(4) 0.120(5) Uani 1 1 d . U
F11A F 0.3921(6) 0.8074(7) 0.5605(4) 0.108(5) Uani 1 1 d . U
F3A F 0.8192(8) 0.5495(9) 0.7954(5) 0.153(7) Uani 1 1 d . U
F14A F 0.2430(6) 0.7227(8) 0.6400(4) 0.121(5) Uani 1 1 d . U
F5A F 0.7767(5) 0.6614(7) 0.6972(5) 0.104(5) Uani 1 1 d . U
C12C C 1.1068(11) 0.6278(12) 0.6149(7) 0.086(4) Uani 1 1 d . U
F1A F 0.6392(6) 0.5744(6) 0.7514(4) 0.088(4) Uani 1 1 d . U
F15A F 0.3487(6) 0.6976(6) 0.6547(4) 0.099(4) Uani 1 1 d . U
F2A F 0.7118(8) 0.5309(8) 0.7980(5) 0.138(6) Uani 1 1 d . U
F13A F 0.2120(6) 0.7917(7) 0.5843(5) 0.117(5) Uani 1 1 d . U
F4A F 0.8510(6) 0.6166(8) 0.7457(5) 0.140(6) Uani 1 1 d . U
C11A C 0.4334(9) 0.7384(10) 0.6148(6) 0.067(4) Uani 1 1 d . U
F12A F 0.2878(7) 0.8339(7) 0.5462(5) 0.124(5) Uani 1 1 d . U
C10A C 0.4656(9) 0.7785(9) 0.6364(6) 0.062(4) Uani 1 1 d . U
C7A C 0.5371(9) 0.8226(9) 0.6544(6) 0.060(4) Uani 1 1 d . U
C1A C 0.6629(9) 0.6423(10) 0.6991(6) 0.065(4) Uani 1 1 d . U
F17 F 0.9387(6) 0.9265(6) 0.7268(4) 0.102(5) Uani 1 1 d . U
F7A F 0.7102(7) 0.9875(7) 0.6502(5) 0.136(6) Uani 1 1 d . U
F8A F 0.6659(6) 1.0539(6) 0.6965(5) 0.130(6) Uani 1 1 d . U
F9A F 0.5883(6) 1.0115(6) 0.7313(4) 0.114(5) Uani 1 1 d . U
F19 F 0.8222(7) 0.7703(7) 0.7051(6) 0.153(6) Uani 1 1 d . U
C20C C 0.8965(11) 0.6216(10) 0.5701(7) 0.082(4) Uani 1 1 d D U
F18 F 0.9031(8) 0.8199(7) 0.7426(5) 0.143(6) Uani 1 1 d . U
C8C C 1.0705(9) 0.4877(10) 0.6956(7) 0.074(4) Uani 1 1 d D U
H8C H 1.0699 0.4624 0.7141 0.089 Uiso 1 1 calc R .
C18 C 0.8211(8) 1.0299(9) 0.7075(6) 0.064(4) Uani 1 1 d . U
H18 H 0.8072 0.9961 0.7163 0.076 Uiso 1 1 calc R .
C9C C 1.1165(9) 0.5089(10) 0.6827(6) 0.074(4) Uani 1 1 d D U
H9C H 1.1532 0.4988 0.6893 0.089 Uiso 1 1 calc R .
F20A F 0.5291(5) 0.4623(5) 0.6158(3) 0.071(4) Uani 1 1 d . U
F16A F 0.5649(5) 0.5921(5) 0.5304(3) 0.067(3) Uani 1 1 d . U
C40A C 0.5588(6) 0.5418(5) 0.5411(4) 0.055(4) Uani 1 1 d . U
C39A C 0.5485(6) 0.5308(5) 0.5743(3) 0.056(4) Uani 1 1 d G U
C44A C 0.5397(6) 0.4757(6) 0.5844(3) 0.062(4) Uani 1 1 d G U
C43A C 0.5412(6) 0.4316(4) 0.5614(4) 0.064(4) Uani 1 1 d G U
C42A C 0.5515(6) 0.4426(5) 0.5283(3) 0.058(4) Uani 1 1 d G U
C41A C 0.5603(6) 0.4977(6) 0.5181(3) 0.057(4) Uani 1 1 d G U
N5 N 0.8672(10) 1.0638(9) 0.5741(6) 0.095(5) Uani 1 1 d . U
C3 C 0.8142(9) 1.2675(9) 0.6577(7) 0.075(4) Uani 1 1 d . U
H3 H 0.7902 1.2899 0.6694 0.090 Uiso 1 1 calc R .
C13 C 1.0208(10) 0.9839(10) 0.6403(7) 0.086(5) Uani 1 1 d . U
H13 H 1.0550 0.9676 0.6372 0.103 Uiso 1 1 calc R .
C51C C 1.0490(10) 0.4644(12) 0.5525(7) 0.080(5) Uani 1 1 d . U
H51C H 1.0594 0.4267 0.5482 0.096 Uiso 1 1 calc R .
C12 C 1.0040(10) 1.0435(10) 0.6342(8) 0.086(4) Uani 1 1 d . U
C2 C 0.8370(9) 1.2116(9) 0.6672(7) 0.068(4) Uani 1 1 d . U
F17A F 0.5694(5) 0.5066(5) 0.4863(3) 0.070(3) Uani 1 1 d . U
F18A F 0.5507(5) 0.4003(6) 0.5063(3) 0.083(4) Uani 1 1 d . U
F19A F 0.5317(6) 0.3761(5) 0.5714(4) 0.085(4) Uani 1 1 d . U
C11C C 1.1303(10) 0.5826(13) 0.6355(7) 0.087(4) Uani 1 1 d . U
C10C C 1.0966(10) 0.5497(11) 0.6573(7) 0.075(4) Uani 1 1 d . U
F2C F 0.7592(8) 0.5257(9) 0.4739(5) 0.141(6) Uani 1 1 d . U
N6 N 0.8010(10) 1.0899(9) 0.6006(6) 0.095(5) Uani 1 1 d . U
F1C F 0.8615(6) 0.5348(7) 0.5124(4) 0.112(5) Uani 1 1 d . U
F5C F 0.7677(6) 0.6001(7) 0.6038(4) 0.110(5) Uani 1 1 d . U
F3C F 0.6678(6) 0.5542(9) 0.5007(5) 0.136(6) Uani 1 1 d . U
F4C F 0.6717(6) 0.5872(8) 0.5649(5) 0.122(5) Uani 1 1 d . U
F11C F 1.1850(7) 0.5153(10) 0.5928(5) 0.146(6) Uani 1 1 d . U
C34C C 1.2134(8) 0.5438(10) 0.6186(5) 0.120(5) Uani 1 1 d . U
C33C C 1.1887(6) 0.5746(10) 0.6426(6) 0.109(5) Uani 1 1 d G U
C38C C 1.2202(9) 0.5993(10) 0.6697(5) 0.118(5) Uani 1 1 d G U
C37C C 1.2763(8) 0.5933(10) 0.6728(5) 0.128(5) Uani 1 1 d G U
C36C C 1.3010(6) 0.5625(11) 0.6488(7) 0.134(5) Uani 1 1 d G U
C35C C 1.2695(9) 0.5378(10) 0.6217(6) 0.133(5) Uani 1 1 d G U
C1 C 0.8226(9) 1.1760(9) 0.6936(7) 0.071(4) Uani 1 1 d . U
O4M O 0.7484(6) 0.9133(7) 0.7233(4) 0.068(4) Uani 1 1 d . U
F1 F 0.7079(5) 1.1649(6) 0.6879(5) 0.103(5) Uani 1 1 d . U
F2 F 0.6467(7) 1.1997(7) 0.7357(5) 0.133(6) Uani 1 1 d . U
N5C N 0.9286(13) 0.6639(10) 0.6654(6) 0.115(6) Uani 1 1 d D U
C48 C 0.9209(12) 1.0543(11) 0.5609(7) 0.096(7) Uani 1 1 d . U
H48J H 0.9360 1.0906 0.5546 0.144 Uiso 1 1 calc GR .
H48K H 0.9160 1.0297 0.5409 0.144 Uiso 1 1 calc GR .
H48L H 0.9459 1.0363 0.5784 0.144 Uiso 1 1 calc GR .
C49 C 0.7652(12) 1.1049(12) 0.6248(7) 0.103(8) Uani 1 1 d . U
H49J H 0.7511 1.0707 0.6346 0.154 Uiso 1 1 calc GR .
H49K H 0.7349 1.1270 0.6137 0.154 Uiso 1 1 calc GR .
H49L H 0.7847 1.1276 0.6428 0.154 Uiso 1 1 calc GR .
N6C N 1.0114(12) 0.6805(10) 0.6784(7) 0.116(6) Uani 1 1 d D U
C45C C 0.9757(15) 0.6494(14) 0.6555(8) 0.114(6) Uani 1 1 d . U
C9A C 0.4521(9) 0.8401(9) 0.6369(6) 0.063(4) Uani 1 1 d . U
H9A H 0.4175 0.8563 0.6304 0.075 Uiso 1 1 calc R .
C14 C 0.9767(9) 0.9572(10) 0.6513(7) 0.081(5) Uani 1 1 d . U
H14 H 0.9749 0.9184 0.6572 0.098 Uiso 1 1 calc R .
N1B N 0.5189(6) 1.2737(8) 0.6314(5) 0.060(4) Uani 1 1 d . U
C1B C 0.5637(10) 1.2401(11) 0.5834(7) 0.076(4) Uani 1 1 d . U
C10B C 0.3644(9) 1.2898(9) 0.6663(6) 0.066(4) Uani 1 1 d D U
C49C C 1.0724(14) 0.6752(13) 0.6834(8) 0.121(9) Uani 1 1 d . U
H49G H 1.0829 0.6362 0.6791 0.182 Uiso 1 1 calc GR .
H49H H 1.0855 0.6855 0.7068 0.182 Uiso 1 1 calc GR .
H49I H 1.0885 0.7005 0.6677 0.182 Uiso 1 1 calc GR .
C13B C 0.2791(12) 1.1985(13) 0.6039(8) 0.099(5) Uani 1 1 d . U
H13B H 0.2420 1.2074 0.6053 0.119 Uiso 1 1 calc R .
C12B C 0.3260(11) 1.2280(12) 0.6215(8) 0.090(4) Uani 1 1 d . U
C20B C 0.5250(11) 1.2000(11) 0.5729(7) 0.083(4) Uani 1 1 d . U
N3B N 0.3721(8) 1.2085(9) 0.6102(6) 0.090(4) Uani 1 1 d . U
C14B C 0.2968(12) 1.1589(13) 0.5864(8) 0.103(5) Uani 1 1 d . U
H14B H 0.2751 1.1308 0.5745 0.123 Uiso 1 1 calc R .
C9B C 0.3612(8) 1.3259(9) 0.6951(5) 0.066(4) Uani 1 1 d D U
H9B H 0.3292 1.3373 0.7045 0.080 Uiso 1 1 calc R .
C15B C 0.3550(12) 1.1633(13) 0.5875(8) 0.104(4) Uani 1 1 d . U
C5B C 0.5349(8) 1.3107(10) 0.6577(6) 0.060(4) Uani 1 1 d . U
C19A C 0.6586(9) 0.5527(9) 0.6625(6) 0.062(4) Uani 1 1 d . U
H19A H 0.6852 0.5301 0.6752 0.074 Uiso 1 1 calc R .
C8 C 0.9902(10) 1.2041(12) 0.5681(8) 0.096(5) Uani 1 1 d . U
H8 H 0.9923 1.2310 0.5505 0.115 Uiso 1 1 calc R .
C18A C 0.6314(9) 0.5401(10) 0.6336(6) 0.062(4) Uani 1 1 d . U
H18A H 0.6361 0.5066 0.6210 0.075 Uiso 1 1 calc R .
C5 C 0.8709(10) 1.2363(9) 0.6187(7) 0.076(4) Uani 1 1 d . U
C7 C 0.9470(10) 1.1981(11) 0.5888(8) 0.087(4) Uani 1 1 d . U
C10 C 1.0095(10) 1.1294(11) 0.6011(8) 0.092(4) Uani 1 1 d . U
F5 F 0.8635(6) 1.2436(6) 0.7492(4) 0.098(4) Uani 1 1 d . U
F4 F 0.8014(9) 1.2803(8) 0.7950(5) 0.144(6) Uani 1 1 d . U
F3 F 0.6917(8) 1.2626(8) 0.7891(5) 0.141(6) Uani 1 1 d . U
C6B C 0.5019(9) 1.3234(9) 0.6837(6) 0.064(4) Uani 1 1 d . U
C16C C 1.0014(14) 0.7161(12) 0.5779(8) 0.100(4) Uani 1 1 d . U
C20A C 0.6398(9) 0.6090(9) 0.6716(6) 0.056(4) Uani 1 1 d . U
F16C F 1.0516(8) 0.7530(7) 0.5216(4) 0.126(6) Uani 1 1 d . U
C12A C 0.4511(9) 0.6842(9) 0.6061(6) 0.059(4) Uani 1 1 d . U
C31C C 0.9212(7) 0.4396(8) 0.7588(4) 0.089(4) Uani 1 1 d . U
C32C C 0.9332(7) 0.4750(5) 0.7326(5) 0.080(4) Uani 1 1 d G U
C27C C 0.9576(7) 0.4533(6) 0.7054(4) 0.077(4) Uani 1 1 d G U
C28C C 0.9700(7) 0.3962(7) 0.7043(4) 0.085(4) Uani 1 1 d G U
C29C C 0.9580(8) 0.3607(5) 0.7305(5) 0.093(5) Uani 1 1 d G U
C30C C 0.9336(8) 0.3824(7) 0.7577(4) 0.094(5) Uani 1 1 d G U
N8A N 0.5833(10) 0.7517(12) 0.5774(7) 0.120(5) Uani 1 1 d . U
N6A N 0.4840(8) 0.6261(7) 0.6883(5) 0.069(4) Uani 1 1 d . U
C47A C 0.4558(11) 0.6271(9) 0.7168(6) 0.077(5) Uani 1 1 d D U
H47A H 0.4314 0.5991 0.7231 0.092 Uiso 1 1 calc R .
C37A C 0.3022(8) 0.8005(7) 0.5730(4) 0.092(5) Uani 1 1 d . U
C38A C 0.3570(7) 0.7887(7) 0.5813(5) 0.085(4) Uani 1 1 d G U
C33A C 0.3732(5) 0.7545(7) 0.6090(5) 0.076(4) Uani 1 1 d G U
C34A C 0.3347(8) 0.7319(7) 0.6283(4) 0.084(4) Uani 1 1 d G U
C35A C 0.2799(7) 0.7436(8) 0.6199(5) 0.092(5) Uani 1 1 d G U
C36A C 0.2637(5) 0.7779(8) 0.5923(5) 0.094(5) Uani 1 1 d G U
C49A C 0.4805(12) 0.5749(10) 0.6641(6) 0.089(7) Uani 1 1 d . U
H49D H 0.5014 0.5826 0.6450 0.133 Uiso 1 1 calc GR .
H49E H 0.4424 0.5680 0.6557 0.133 Uiso 1 1 calc GR .
H49F H 0.4953 0.5414 0.6764 0.133 Uiso 1 1 calc GR .
C54A C 0.5267(11) 0.7644(16) 0.5625(8) 0.133(9) Uani 1 1 d . U
H54D H 0.5093 0.7296 0.5535 0.200 Uiso 1 1 calc GR .
H54E H 0.5276 0.7920 0.5442 0.200 Uiso 1 1 calc GR .
H54F H 0.5060 0.7798 0.5802 0.200 Uiso 1 1 calc GR .
C15 C 0.9347(10) 0.9964(10) 0.6524(7) 0.080(4) Uani 1 1 d . U
C4 C 0.8357(9) 1.2793(10) 0.6285(7) 0.076(4) Uani 1 1 d . U
H4 H 0.8280 1.3129 0.6158 0.091 Uiso 1 1 calc R .
C11 C 1.0294(11) 1.0807(12) 0.6155(9) 0.100(4) Uani 1 1 d . U
C6 C 0.9024(10) 1.2334(10) 0.5930(7) 0.084(4) Uani 1 1 d . U
C9 C 1.0272(11) 1.1653(12) 0.5780(8) 0.099(5) Uani 1 1 d . U
H9 H 1.0618 1.1629 0.5698 0.118 Uiso 1 1 calc R .
F10B F 0.5790(5) 1.2894(5) 0.7377(4) 0.087(4) Uani 1 1 d . U
N5B N 0.4346(10) 1.1436(10) 0.6729(6) 0.096(5) Uani 1 1 d . U
N6B N 0.5161(9) 1.1504(10) 0.6660(6) 0.096(5) Uani 1 1 d . U
C3B C 0.6036(9) 1.3084(10) 0.6251(6) 0.071(4) Uani 1 1 d . U
H3B H 0.6368 1.3141 0.6155 0.085 Uiso 1 1 calc R .
C50B C 0.4266(11) 1.3058(13) 0.5903(9) 0.093(5) Uani 1 1 d . U
N8B N 0.4140(9) 1.3593(12) 0.5935(7) 0.106(5) Uani 1 1 d D U
C54B C 0.4208(12) 1.3973(13) 0.6245(9) 0.123(9) Uani 1 1 d . U
H54A H 0.3861 1.4002 0.6343 0.184 Uiso 1 1 calc GR .
H54B H 0.4324 1.4349 0.6179 0.184 Uiso 1 1 calc GR .
H54C H 0.4483 1.3812 0.6414 0.184 Uiso 1 1 calc GR .
F4B F 0.6413(7) 1.2841(7) 0.4797(4) 0.114(5) Uani 1 1 d . U
C11B C 0.3205(10) 1.2708(12) 0.6457(7) 0.084(4) Uani 1 1 d . U
F2B F 0.7544(6) 1.2082(7) 0.5705(4) 0.107(5) Uani 1 1 d . U
C46B C 0.4594(12) 1.0974(12) 0.6923(7) 0.098(5) Uani 1 1 d . U
H46B H 0.4436 1.0691 0.7051 0.118 Uiso 1 1 calc R .
C8B C 0.4131(7) 1.3405(9) 0.7062(6) 0.063(4) Uani 1 1 d D U
H8B H 0.4237 1.3631 0.7255 0.076 Uiso 1 1 calc R .
C26A C 0.7606(8) 0.6294(7) 0.7222(5) 0.093(5) Uani 1 1 d . U
C25A C 0.7983(6) 0.6063(9) 0.7468(6) 0.103(5) Uani 1 1 d G U
C24A C 0.7810(8) 0.5729(8) 0.7724(5) 0.108(5) Uani 1 1 d G U
C23A C 0.7259(9) 0.5626(8) 0.7734(5) 0.103(5) Uani 1 1 d G U
C22A C 0.6882(6) 0.5857(8) 0.7488(5) 0.090(5) Uani 1 1 d G U
C21A C 0.7055(7) 0.6192(7) 0.7233(4) 0.079(4) Uani 1 1 d G U
C18B C 0.4844(12) 1.1254(13) 0.5475(8) 0.101(5) Uani 1 1 d . U
H18B H 0.4779 1.0924 0.5341 0.121 Uiso 1 1 calc R .
C48B C 0.3797(13) 1.1449(13) 0.6759(8) 0.121(8) Uani 1 1 d . U
H48A H 0.3703 1.1140 0.6906 0.181 Uiso 1 1 calc GR .
H48B H 0.3595 1.1407 0.6535 0.181 Uiso 1 1 calc GR .
H48C H 0.3703 1.1811 0.6858 0.181 Uiso 1 1 calc GR .
C2B C 0.5597(9) 1.2751(11) 0.6121(7) 0.071(4) Uani 1 1 d . U
C46 C 0.8211(13) 1.0432(12) 0.5561(8) 0.102(5) Uani 1 1 d . U
H46 H 0.8194 1.0199 0.5366 0.122 Uiso 1 1 calc R .
C47 C 0.7797(14) 1.0619(12) 0.5711(8) 0.103(5) Uani 1 1 d . U
H47 H 0.7424 1.0572 0.5633 0.123 Uiso 1 1 calc R .
C52B C 0.3991(12) 1.3944(13) 0.5679(7) 0.113(6) Uani 1 1 d D U
H52B H 0.3937 1.4341 0.5673 0.136 Uiso 1 1 calc R .
C8A C 0.4958(9) 0.8674(10) 0.6477(6) 0.063(4) Uani 1 1 d . U
H8A H 0.5002 0.9070 0.6507 0.076 Uiso 1 1 calc R .
C6A C 0.5904(9) 0.8317(9) 0.6703(6) 0.063(4) Uani 1 1 d . U
C19B C 0.5320(12) 1.1562(11) 0.5480(7) 0.093(5) Uani 1 1 d . U
H19B H 0.5619 1.1501 0.5353 0.111 Uiso 1 1 calc R .
C4B C 0.5891(8) 1.3306(10) 0.6537(6) 0.067(4) Uani 1 1 d . U
H4B H 0.6105 1.3550 0.6688 0.081 Uiso 1 1 calc R .
F12C F 1.2944(9) 0.5013(11) 0.6022(6) 0.177(7) Uani 1 1 d . U
C13C C 1.1400(12) 0.6734(12) 0.6033(7) 0.091(5) Uani 1 1 d . U
H13C H 1.1785 0.6739 0.6041 0.110 Uiso 1 1 calc R .
C15C C 1.0528(13) 0.6940(12) 0.5918(7) 0.092(4) Uani 1 1 d . U
C17C C 0.9555(10) 0.6907(12) 0.5731(7) 0.089(4) Uani 1 1 d D U
C14C C 1.1062(12) 0.7143(13) 0.5912(7) 0.094(5) Uani 1 1 d . U
H14C H 1.1163 0.7504 0.5836 0.113 Uiso 1 1 calc R .
C52C C 1.0491(10) 0.5095(11) 0.5311(7) 0.079(5) Uani 1 1 d . U
H52C H 1.0621 0.5102 0.5093 0.095 Uiso 1 1 calc R .
C4C C 0.8743(9) 0.4786(11) 0.6493(7) 0.078(5) Uani 1 1 d . U
H4C H 0.8592 0.4543 0.6649 0.093 Uiso 1 1 calc R .
C19C C 0.8750(10) 0.6686(10) 0.5480(6) 0.089(5) Uani 1 1 d D U
H19C H 0.8412 0.6696 0.5342 0.107 Uiso 1 1 calc R .
F14C F 1.3069(7) 0.6129(8) 0.7014(5) 0.141(6) Uani 1 1 d . U
F14B F 0.1562(7) 1.2370(8) 0.7024(5) 0.144(6) Uani 1 1 d . U
F11B F 0.2700(6) 1.3728(7) 0.6233(5) 0.120(5) Uani 1 1 d . U
F13C F 1.3549(7) 0.5542(10) 0.6543(5) 0.160(7) Uani 1 1 d . U
F15C F 1.1988(7) 0.6315(8) 0.6922(5) 0.125(6) Uani 1 1 d . U
F12B F 0.1710(7) 1.4029(8) 0.6364(5) 0.145(6) Uani 1 1 d . U
F13B F 0.1105(7) 1.3395(9) 0.6746(6) 0.153(6) Uani 1 1 d . U
C54C C 1.0160(11) 0.6030(12) 0.5289(7) 0.091(7) Uani 1 1 d . U
H54G H 0.9777 0.6128 0.5295 0.137 Uiso 1 1 calc GR .
H54H H 1.0237 0.5985 0.5053 0.137 Uiso 1 1 calc GR .
H54I H 1.0388 0.6333 0.5396 0.137 Uiso 1 1 calc GR .
C53C C 1.0283(11) 0.4428(12) 0.6081(7) 0.088(7) Uani 1 1 d . U
H53G H 1.0571 0.4505 0.6264 0.132 Uiso 1 1 calc GR .
H53H H 1.0325 0.4044 0.5995 0.132 Uiso 1 1 calc GR .
H53I H 0.9928 0.4462 0.6169 0.132 Uiso 1 1 calc GR .
C48C C 0.8768(15) 0.6502(14) 0.6500(8) 0.129(9) Uani 1 1 d . U
H48G H 0.8626 0.6818 0.6358 0.193 Uiso 1 1 calc GR .
H48H H 0.8526 0.6428 0.6676 0.193 Uiso 1 1 calc GR .
H48I H 0.8791 0.6165 0.6360 0.193 Uiso 1 1 calc GR .
C46C C 0.9291(14) 0.7026(12) 0.6893(8) 0.123(6) Uani 1 1 d D U
H46C H 0.8994 0.7170 0.7000 0.147 Uiso 1 1 calc R .
F12 F 1.2295(7) 1.1048(8) 0.6414(6) 0.149(7) Uani 1 1 d . U
F21 F 0.8122(8) 0.9278(7) 0.6339(5) 0.144(6) Uani 1 1 d . U
F11 F 1.1245(6) 1.1279(9) 0.6535(5) 0.137(6) Uani 1 1 d . U
F20 F 0.7762(7) 0.8237(7) 0.6495(6) 0.158(7) Uani 1 1 d . U
F16 F 1.0604(9) 1.0091(10) 0.5659(7) 0.187(8) Uani 1 1 d . U
F13 F 1.2409(7) 1.0318(8) 0.5850(7) 0.169(7) Uani 1 1 d . U
N7B N 0.4140(10) 1.3053(11) 0.5574(8) 0.110(5) Uani 1 1 d D U
F15 F 1.1637(8) 0.9849(9) 0.5534(7) 0.181(7) Uani 1 1 d . U
C46A C 0.4692(10) 0.6749(9) 0.7338(6) 0.078(5) Uani 1 1 d D U
H46A H 0.4568 0.6876 0.7544 0.094 Uiso 1 1 calc R .
C45B C 0.4661(12) 1.1740(12) 0.6551(7) 0.091(5) Uani 1 1 d . U
C51A C 0.6714(14) 0.7576(15) 0.5758(8) 0.124(6) Uani 1 1 d . U
H51A H 0.7070 0.7613 0.5691 0.149 Uiso 1 1 calc R .
C49B C 0.5733(12) 1.1620(15) 0.6536(8) 0.122(9) Uani 1 1 d . U
H49A H 0.5779 1.1383 0.6339 0.183 Uiso 1 1 calc GR .
H49B H 0.6017 1.1530 0.6719 0.183 Uiso 1 1 calc GR .
H49C H 0.5759 1.2019 0.6474 0.183 Uiso 1 1 calc GR .
C43 C 0.8138(8) 0.8494(8) 0.6664(6) 0.124(5) Uani 1 1 d . U
C42 C 0.8380(9) 0.8207(6) 0.6946(6) 0.121(5) Uani 1 1 d G U
C41 C 0.8798(9) 0.8460(8) 0.7154(5) 0.114(5) Uani 1 1 d G U
C40 C 0.8973(7) 0.9000(8) 0.7080(5) 0.102(5) Uani 1 1 d G U
C39 C 0.8730(8) 0.9286(6) 0.6798(6) 0.094(4) Uani 1 1 d G U
C44 C 0.8312(8) 0.9033(8) 0.6590(5) 0.112(5) Uani 1 1 d G U
C52A C 0.6231(13) 0.7781(16) 0.5588(8) 0.127(6) Uani 1 1 d . U
H52A H 0.6180 0.8031 0.5400 0.152 Uiso 1 1 calc R .
C17B C 0.4465(14) 1.1464(13) 0.5681(8) 0.104(4) Uani 1 1 d . U
C22C C 0.8131(6) 0.5485(9) 0.5252(5) 0.097(5) Uani 1 1 d . U
C23C C 0.7634(8) 0.5445(9) 0.5056(4) 0.107(5) Uani 1 1 d G U
C24C C 0.7159(6) 0.5591(9) 0.5193(5) 0.107(5) Uani 1 1 d G U
C25C C 0.7181(6) 0.5777(9) 0.5527(5) 0.103(5) Uani 1 1 d G U
C26C C 0.7678(8) 0.5817(9) 0.5723(4) 0.094(5) Uani 1 1 d G U
C21C C 0.8153(6) 0.5671(9) 0.5586(5) 0.088(4) Uani 1 1 d G U
C47B C 0.5114(12) 1.1060(12) 0.6868(7) 0.098(5) Uani 1 1 d . U
H47B H 0.5411 1.0836 0.6964 0.117 Uiso 1 1 calc R .
C51B C 0.3940(12) 1.3547(11) 0.5426(8) 0.114(6) Uani 1 1 d D U
H51B H 0.3796 1.3601 0.5197 0.136 Uiso 1 1 calc R .
C16B C 0.3966(16) 1.1351(14) 0.5717(9) 0.124(5) Uani 1 1 d . U
C7B C 0.4493(9) 1.3164(9) 0.6843(6) 0.061(4) Uani 1 1 d D U
C30A C 0.6483(8) 1.0016(5) 0.6903(6) 0.102(5) Uani 1 1 d . U
C29A C 0.6694(7) 0.9693(8) 0.6655(5) 0.105(5) Uani 1 1 d G U
C28A C 0.6512(7) 0.9143(8) 0.6594(4) 0.093(5) Uani 1 1 d G U
C27A C 0.6119(7) 0.8918(5) 0.6781(5) 0.079(4) Uani 1 1 d G U
C32A C 0.5908(6) 0.9241(7) 0.7029(5) 0.084(4) Uani 1 1 d G U
C31A C 0.6090(8) 0.9791(7) 0.7090(5) 0.095(5) Uani 1 1 d G U
C4A C 0.6720(8) 0.7972(9) 0.7099(6) 0.054(4) Uani 1 1 d . U
H4A H 0.6860 0.8325 0.7182 0.065 Uiso 1 1 calc R .
C25 C 0.7775(9) 1.2520(8) 0.7694(5) 0.111(5) Uani 1 1 d . U
C26 C 0.8106(6) 1.2314(8) 0.7460(6) 0.096(5) Uani 1 1 d G U
C21 C 0.7881(7) 1.2016(8) 0.7178(5) 0.084(4) Uani 1 1 d G U
C22 C 0.7324(8) 1.1923(8) 0.7130(5) 0.093(5) Uani 1 1 d G U
C23 C 0.6993(6) 1.2128(8) 0.7365(6) 0.103(5) Uani 1 1 d G U
C24 C 0.7218(8) 1.2427(8) 0.7647(5) 0.109(5) Uani 1 1 d G U
C47C C 0.9813(13) 0.7166(13) 0.6945(8) 0.124(6) Uani 1 1 d D U
H47C H 0.9953 0.7478 0.7078 0.148 Uiso 1 1 calc R .
F20C F 0.9481(10) 0.8064(9) 0.6075(5) 0.169(7) Uani 1 1 d . U
C36 C 1.1954(7) 1.0431(10) 0.5970(7) 0.145(6) Uani 1 1 d . U
C37 C 1.1513(10) 1.0211(10) 0.5766(6) 0.148(6) Uani 1 1 d G U
C38 C 1.0988(8) 1.0345(10) 0.5832(6) 0.140(5) Uani 1 1 d G U
C33 C 1.0903(7) 1.0698(10) 0.6102(7) 0.122(5) Uani 1 1 d G U
C34 C 1.1344(10) 1.0917(9) 0.6305(6) 0.128(5) Uani 1 1 d G U
C35 C 1.1869(8) 1.0784(10) 0.6240(6) 0.137(5) Uani 1 1 d G U
F9 F 0.8315(6) 1.2925(7) 0.4782(5) 0.116(5) Uani 1 1 d . U
F6 F 0.9315(6) 1.3508(6) 0.6016(5) 0.108(5) Uani 1 1 d . U
F10 F 0.8522(6) 1.2123(6) 0.5262(4) 0.105(5) Uani 1 1 d . U
F8 F 0.8619(6) 1.4001(7) 0.4908(4) 0.115(5) Uani 1 1 d . U
F15B F 0.2552(7) 1.2081(7) 0.6887(5) 0.119(5) Uani 1 1 d . U
F7 F 0.9121(7) 1.4291(7) 0.5520(5) 0.124(6) Uani 1 1 d . U
C37B C 0.1837(8) 1.2696(10) 0.6817(5) 0.119(5) Uani 1 1 d . U
C36B C 0.1617(6) 1.3197(10) 0.6683(6) 0.120(5) Uani 1 1 d G U
C35B C 0.1913(8) 1.3531(8) 0.6479(6) 0.117(5) Uani 1 1 d G U
C34B C 0.2428(8) 1.3363(9) 0.6410(5) 0.108(5) Uani 1 1 d G U
C33B C 0.2647(6) 1.2861(9) 0.6545(6) 0.098(4) Uani 1 1 d G U
C38B C 0.2352(8) 1.2528(8) 0.6748(6) 0.110(5) Uani 1 1 d G U
N8 N 0.9863(8) 1.1206(8) 0.7115(6) 0.081(4) Uani 1 1 d . U
C50 C 0.9681(9) 1.1463(10) 0.6836(8) 0.076(5) Uani 1 1 d . U
C32 C 0.8672(8) 1.2645(6) 0.5337(6) 0.101(5) Uani 1 1 d . U
C31 C 0.8567(8) 1.3048(10) 0.5084(5) 0.106(5) Uani 1 1 d G U
C30 C 0.8708(8) 1.3609(8) 0.5148(5) 0.104(5) Uani 1 1 d G U
C29 C 0.8954(8) 1.3766(6) 0.5465(6) 0.107(5) Uani 1 1 d G U
C28 C 0.9059(8) 1.3363(9) 0.5718(5) 0.102(5) Uani 1 1 d G U
C27 C 0.8918(8) 1.2802(8) 0.5654(5) 0.094(4) Uani 1 1 d G U
C54 C 0.9649(10) 1.0711(10) 0.7265(8) 0.094(7) Uani 1 1 d . U
H54J H 0.9260 1.0762 0.7282 0.140 Uiso 1 1 calc GR .
H54K H 0.9838 1.0652 0.7492 0.140 Uiso 1 1 calc GR .
H54L H 0.9704 1.0381 0.7123 0.140 Uiso 1 1 calc GR .
C53A C 0.6998(11) 0.7068(15) 0.6266(7) 0.111(8) Uani 1 1 d . U
H53D H 0.7043 0.7283 0.6478 0.166 Uiso 1 1 calc GR .
H53E H 0.7335 0.7083 0.6156 0.166 Uiso 1 1 calc GR .
H53F H 0.6912 0.6674 0.6314 0.166 Uiso 1 1 calc GR .
C52 C 1.0269(10) 1.1501(10) 0.7304(8) 0.088(5) Uani 1 1 d . U
H52 H 1.0448 1.1402 0.7520 0.106 Uiso 1 1 calc R .
F5B F 0.5555(6) 1.2820(6) 0.5166(4) 0.089(4) Uani 1 1 d . U
F1B F 0.6694(6) 1.2023(7) 0.6081(4) 0.098(5) Uani 1 1 d . U
O6M O 0.8215(7) 0.9185(8) 0.7689(5) 0.097(5) Uani 1 1 d . U
O5M O 0.7504(6) 0.8484(7) 0.7700(4) 0.082(5) Uani 1 1 d . U
F3B F 0.7392(7) 1.2483(8) 0.5059(4) 0.120(5) Uani 1 1 d . U
C23B C 0.6490(8) 1.2655(8) 0.5110(4) 0.092(5) Uani 1 1 d . U
C24B C 0.6994(6) 1.2469(8) 0.5255(5) 0.089(5) Uani 1 1 d G U
C25B C 0.7050(6) 1.2257(8) 0.5583(5) 0.090(5) Uani 1 1 d G U
C26B C 0.6602(7) 1.2230(8) 0.5767(4) 0.086(4) Uani 1 1 d G U
C21B C 0.6098(6) 1.2416(8) 0.5622(4) 0.083(4) Uani 1 1 d G U
C22B C 0.6042(6) 1.2628(8) 0.5293(4) 0.086(4) Uani 1 1 d G U
F1M F 0.6726(6) 0.9430(6) 0.7715(4) 0.097(4) Uani 1 1 d . U
F3M F 0.7381(7) 0.9521(7) 0.8134(4) 0.110(5) Uani 1 1 d . U
F2M F 0.7342(7) 1.0064(6) 0.7700(4) 0.104(5) Uani 1 1 d . U
C1M C 0.7289(12) 0.9511(12) 0.7777(8) 0.088(4) Uani 1 1 d . U
C18C C 0.9112(11) 0.7080(11) 0.5513(7) 0.095(5) Uani 1 1 d D U
H18C H 0.9080 0.7437 0.5403 0.114 Uiso 1 1 calc R .
F17C F 1.0536(10) 0.8592(9) 0.4972(5) 0.159(7) Uani 1 1 d . U
F19C F 0.9329(11) 0.9121(9) 0.5827(6) 0.181(8) Uani 1 1 d . U
F18C F 0.9925(10) 0.9398(8) 0.5277(6) 0.174(7) Uani 1 1 d . U
C42C C 0.9991(12) 0.8881(8) 0.5386(7) 0.145(6) Uani 1 1 d . U
C43C C 0.9710(11) 0.8747(9) 0.5661(7) 0.145(6) Uani 1 1 d G U
C44C C 0.9741(10) 0.8204(11) 0.5795(5) 0.135(5) Uani 1 1 d G U
C39C C 1.0052(11) 0.7796(8) 0.5654(6) 0.121(5) Uani 1 1 d G U
C40C C 1.0333(10) 0.7930(10) 0.5379(6) 0.129(5) Uani 1 1 d G U
C41C C 1.0303(11) 0.8473(11) 0.5245(6) 0.139(6) Uani 1 1 d G U
F20B F 0.3382(12) 1.1386(12) 0.5060(7) 0.213(9) Uani 1 1 d . U
F18B F 0.3146(15) 0.9406(13) 0.5009(8) 0.270(10) Uani 1 1 d . U
F19B F 0.2982(14) 1.0529(14) 0.4677(8) 0.255(10) Uani 1 1 d . U
C40B C 0.3802(14) 1.0294(17) 0.5664(7) 0.194(6) Uani 1 1 d . U
C41B C 0.3607(16) 0.9821(11) 0.5483(11) 0.218(7) Uani 1 1 d G U
C42B C 0.3333(15) 0.9882(14) 0.5161(10) 0.224(7) Uani 1 1 d G U
C43B C 0.3253(14) 1.0416(18) 0.5020(7) 0.215(7) Uani 1 1 d G U
C44B C 0.3448(15) 1.0889(12) 0.5201(10) 0.191(6) Uani 1 1 d G U
C39B C 0.3723(13) 1.0828(13) 0.5523(9) 0.169(5) Uani 1 1 d G U
F16B F 0.4011(13) 1.0270(10) 0.5964(7) 0.219(9) Uani 1 1 d . U
F17B F 0.3630(15) 0.9312(12) 0.5645(9) 0.258(10) Uani 1 1 d . U
C53B C 0.4078(15) 1.2557(15) 0.5330(10) 0.147(10) Uani 1 1 d . U
H53A H 0.4433 1.2458 0.5259 0.220 Uiso 1 1 calc GR .
H53B H 0.3830 1.2660 0.5131 0.220 Uiso 1 1 calc GR .
H53C H 0.3930 1.2232 0.5443 0.220 Uiso 1 1 calc GR .

loop_
_atom_site_aniso_label
_atom_site_aniso_U_11
_atom_site_aniso_U_22
_atom_site_aniso_U_33
_atom_site_aniso_U_23
_atom_site_aniso_U_13
_atom_site_aniso_U_12
Ir3 0.0580(7) 0.0562(7) 0.0694(8) -0.0012(6) 0.0051(6) -0.0062(5)
Ir2 0.0493(6) 0.0443(6) 0.0626(7) -0.0123(5) 0.0069(5) -0.0006(5)
Ir4 0.0686(8) 0.0638(7) 0.0778(8) -0.0003(6) 0.0251(6) -0.0053(6)
Ir1 0.0527(7) 0.0457(6) 0.1060(10) 0.0105(6) 0.0281(6) 0.0006(5)
S1M 0.084(4) 0.067(4) 0.073(4) 0.000(4) 0.011(4) -0.027(4)
N2B 0.045(7) 0.048(7) 0.076(8) -0.003(7) 0.010(7) 0.003(7)
N1A 0.048(7) 0.047(7) 0.070(8) -0.021(7) 0.000(7) -0.028(6)
N2A 0.042(7) 0.035(7) 0.084(8) -0.011(7) 0.013(7) 0.003(6)
N4B 0.093(9) 0.079(9) 0.089(9) -0.021(8) -0.001(8) -0.008(8)
N4C 0.088(9) 0.067(8) 0.078(9) 0.017(8) 0.022(8) 0.006(8)
N7 0.050(8) 0.048(8) 0.146(13) -0.003(9) 0.021(8) -0.010(7)
C50A 0.080(10) 0.149(13) 0.088(12) 0.042(10) 0.024(10) 0.009(11)
C2A 0.060(7) 0.055(7) 0.070(8) -0.019(7) -0.001(7) -0.014(7)
N1 0.065(8) 0.034(7) 0.116(9) 0.025(7) 0.028(7) 0.007(7)
N3A 0.048(7) 0.044(7) 0.063(8) -0.020(7) -0.013(7) -0.013(7)
C45 0.104(11) 0.060(10) 0.103(12) -0.004(9) 0.006(11) 0.017(10)
C15A 0.059(7) 0.045(7) 0.056(7) -0.019(6) -0.004(7) -0.005(6)
N4 0.044(7) 0.040(7) 0.105(9) 0.023(7) 0.022(7) 0.002(6)
N2 0.056(8) 0.057(8) 0.138(10) 0.012(8) 0.064(8) -0.022(7)
C53 0.083(14) 0.053(13) 0.142(18) 0.001(13) 0.056(14) -0.015(12)
C3A 0.053(8) 0.056(8) 0.069(9) -0.015(8) 0.004(8) -0.017(8)
C20 0.051(7) 0.045(7) 0.101(8) 0.021(7) 0.023(7) 0.006(6)
N2C 0.057(7) 0.062(8) 0.082(9) -0.017(7) 0.025(7) -0.008(7)
N3 0.053(7) 0.042(7) 0.140(10) 0.000(8) 0.030(8) 0.005(7)
N7C 0.067(8) 0.091(10) 0.075(10) -0.013(8) 0.011(8) -0.002(8)
N1C 0.043(7) 0.067(8) 0.089(9) 0.013(7) 0.017(7) -0.012(7)
C16A 0.064(7) 0.049(7) 0.056(7) -0.016(6) 0.001(6) 0.001(6)
C19 0.056(8) 0.051(8) 0.099(10) 0.021(8) 0.025(8) 0.006(8)
C45A 0.097(10) 0.034(8) 0.068(9) -0.020(7) 0.031(8) -0.022(8)
N7A 0.096(10) 0.159(13) 0.095(11) 0.039(10) 0.026(10) 0.011(10)
C14A 0.063(8) 0.045(8) 0.058(8) -0.018(7) -0.008(8) -0.004(7)
C51 0.051(9) 0.053(9) 0.153(13) 0.004(10) 0.007(9) -0.007(9)
C50C 0.064(9) 0.080(10) 0.072(10) -0.014(9) 0.015(8) -0.001(9)
N4A 0.063(8) 0.031(7) 0.058(8) -0.009(6) -0.001(7) 0.009(6)
N5A 0.107(10) 0.045(8) 0.080(9) -0.018(7) 0.041(8) -0.029(7)
C48A 0.137(17) 0.072(14) 0.101(16) -0.038(13) 0.058(14) -0.024(14)
C6C 0.057(7) 0.060(7) 0.095(8) 0.005(7) 0.027(7) -0.001(7)
C1C 0.060(7) 0.085(8) 0.085(8) 0.012(7) 0.012(7) -0.002(7)
N8C 0.077(9) 0.088(10) 0.077(10) -0.022(8) 0.010(8) 0.003(8)
C7C 0.058(7) 0.059(8) 0.091(8) -0.010(7) 0.020(7) 0.001(7)
C5C 0.051(7) 0.068(8) 0.099(9) 0.011(7) 0.021(7) -0.019(7)
F10A 0.102(10) 0.064(8) 0.096(10) -0.001(8) 0.013(8) 0.021(8)
F6A 0.091(10) 0.082(10) 0.169(14) 0.001(10) 0.029(10) -0.015(8)
C16 0.065(7) 0.044(7) 0.135(8) 0.006(7) 0.023(7) 0.002(7)
C5A 0.051(7) 0.047(7) 0.075(8) -0.015(7) 0.009(7) -0.017(6)
C17A 0.070(7) 0.038(7) 0.054(7) -0.008(6) -0.008(7) 0.010(6)
C13A 0.052(8) 0.049(8) 0.063(9) -0.013(7) -0.009(8) 0.005(7)
C17 0.056(7) 0.045(7) 0.113(9) 0.014(7) 0.022(7) 0.004(7)
F6B 0.073(9) 0.054(8) 0.123(11) -0.019(8) -0.012(8) 0.006(7)
F7B 0.115(11) 0.061(9) 0.154(13) -0.041(9) -0.038(10) 0.014(8)
F8B 0.124(12) 0.110(11) 0.134(13) -0.040(10) -0.024(11) 0.011(10)
F9B 0.113(11) 0.100(11) 0.131(12) -0.015(10) -0.048(10) 0.014(9)
C31B 0.074(9) 0.077(9) 0.115(10) -0.018(9) -0.025(8) 0.010(8)
C30B 0.083(9) 0.076(9) 0.119(10) -0.021(9) -0.026(8) 0.004(8)
C29B 0.081(9) 0.064(8) 0.118(10) -0.017(8) -0.026(8) 0.003(8)
C28B 0.072(8) 0.061(8) 0.109(9) -0.013(8) -0.021(8) 0.005(8)
C27B 0.055(7) 0.065(7) 0.100(8) -0.013(7) -0.009(7) 0.009(7)
C32B 0.063(8) 0.069(8) 0.109(9) -0.015(8) -0.014(8) 0.014(8)
N3C 0.090(9) 0.084(9) 0.088(9) -0.009(8) 0.017(9) -0.033(8)
C3C 0.048(8) 0.080(9) 0.098(10) 0.016(9) 0.015(8) -0.008(8)
C2C 0.046(7) 0.074(8) 0.091(8) 0.008(7) 0.017(7) -0.007(7)
F6C 0.117(11) 0.053(8) 0.109(11) 0.005(8) 0.026(9) 0.023(8)
F10C 0.076(9) 0.067(8) 0.120(11) -0.002(8) 0.030(8) -0.003(7)
F7C 0.127(11) 0.071(9) 0.143(12) 0.029(9) 0.040(10) 0.009(9)
F9C 0.095(10) 0.100(10) 0.117(11) 0.004(9) 0.039(9) -0.012(9)
F8C 0.138(12) 0.102(11) 0.127(12) 0.040(10) 0.041(10) 0.017(10)
F11A 0.088(10) 0.108(11) 0.124(12) 0.018(10) -0.003(9) 0.001(9)
F3A 0.151(13) 0.159(14) 0.132(13) -0.050(11) -0.058(11) 0.067(12)
F14A 0.080(10) 0.152(13) 0.130(12) -0.054(11) 0.005(9) 0.023(10)
F5A 0.054(8) 0.098(11) 0.161(13) -0.018(10) 0.015(9) 0.017(8)
C12C 0.076(8) 0.092(8) 0.093(8) -0.010(7) 0.022(8) -0.034(8)
F1A 0.080(9) 0.089(10) 0.095(10) 0.019(8) 0.001(8) 0.010(8)
F15A 0.098(10) 0.091(10) 0.110(11) 0.008(9) 0.024(9) -0.004(8)
F2A 0.143(13) 0.150(14) 0.116(13) 0.028(11) -0.009(11) 0.041(11)
F13A 0.061(8) 0.105(11) 0.182(14) -0.008(11) -0.007(10) 0.006(8)
F4A 0.066(9) 0.128(12) 0.215(15) -0.060(12) -0.036(11) 0.029(9)
C11A 0.055(7) 0.055(7) 0.089(8) -0.008(7) -0.001(7) 0.005(6)
F12A 0.113(11) 0.098(11) 0.152(13) 0.029(10) -0.030(11) 0.016(9)
C10A 0.049(7) 0.047(7) 0.091(8) -0.007(7) 0.008(7) 0.002(7)
C7A 0.052(7) 0.044(7) 0.087(8) -0.009(7) 0.018(7) 0.004(6)
C1A 0.065(7) 0.052(7) 0.076(8) -0.010(7) 0.003(7) 0.000(7)
F17 0.101(10) 0.075(9) 0.129(12) 0.016(9) 0.002(9) 0.012(8)
F7A 0.100(11) 0.096(11) 0.208(15) 0.040(11) -0.006(11) -0.042(9)
F8A 0.103(10) 0.049(8) 0.223(15) 0.022(10) -0.055(11) -0.015(8)
F9A 0.107(11) 0.074(9) 0.151(13) -0.040(9) -0.041(10) 0.037(8)
F19 0.132(12) 0.062(9) 0.278(18) 0.029(11) 0.087(13) 0.003(9)
C20C 0.084(8) 0.079(8) 0.083(8) 0.014(7) 0.010(8) 0.004(8)
F18 0.145(13) 0.100(11) 0.190(16) 0.055(11) 0.050(12) 0.044(10)
C8C 0.064(9) 0.064(9) 0.095(10) -0.005(8) 0.014(8) 0.002(8)
C18 0.050(8) 0.043(8) 0.102(10) 0.019(8) 0.027(8) 0.003(8)
C9C 0.056(9) 0.071(9) 0.096(10) -0.007(8) 0.008(8) -0.004(8)
F20A 0.094(9) 0.060(8) 0.062(8) -0.011(7) 0.024(7) -0.008(7)
F16A 0.073(8) 0.066(8) 0.061(8) 0.011(7) -0.003(7) 0.017(7)
C40A 0.057(7) 0.050(7) 0.058(8) -0.005(7) 0.002(7) 0.010(7)
C39A 0.060(7) 0.047(7) 0.059(7) -0.015(7) 0.000(7) 0.007(7)
C44A 0.073(8) 0.054(7) 0.058(8) -0.011(7) 0.005(8) 0.010(7)
C43A 0.069(8) 0.058(8) 0.064(8) -0.011(7) 0.001(8) 0.007(8)
C42A 0.061(8) 0.056(8) 0.058(8) -0.016(8) 0.008(7) 0.013(7)
C41A 0.055(7) 0.059(8) 0.057(8) -0.005(7) 0.006(7) 0.016(7)
N5 0.106(11) 0.072(9) 0.105(12) -0.001(9) 0.004(10) 0.010(9)
C3 0.065(9) 0.046(8) 0.118(10) 0.026(8) 0.034(8) 0.012(8)
C13 0.058(9) 0.058(9) 0.146(10) -0.001(9) 0.031(9) 0.007(8)
C51C 0.073(9) 0.089(11) 0.078(11) -0.019(9) 0.009(9) -0.004(9)
C12 0.062(7) 0.054(7) 0.149(9) -0.012(8) 0.039(8) 0.002(7)
C2 0.061(7) 0.036(7) 0.113(9) 0.018(7) 0.031(7) 0.012(6)
F17A 0.073(8) 0.073(8) 0.063(8) -0.003(7) 0.009(7) 0.018(7)
F18A 0.089(9) 0.074(9) 0.086(9) -0.030(7) 0.013(8) 0.006(7)
F19A 0.101(9) 0.055(8) 0.099(10) -0.023(7) 0.015(8) -0.003(7)
C11C 0.061(7) 0.102(8) 0.098(8) -0.014(7) 0.007(7) -0.025(7)
C10C 0.058(7) 0.079(8) 0.088(8) -0.009(7) 0.013(7) -0.011(7)
F2C 0.125(12) 0.187(15) 0.109(12) -0.005(12) -0.002(11) -0.008(12)
N6 0.108(11) 0.065(9) 0.108(12) -0.006(9) -0.003(10) 0.023(9)
F1C 0.093(10) 0.129(12) 0.116(11) 0.016(10) 0.017(9) 0.041(9)
F5C 0.083(9) 0.139(12) 0.109(11) 0.012(10) 0.015(9) 0.015(9)
F3C 0.077(10) 0.200(15) 0.125(12) 0.040(12) -0.021(10) -0.003(11)
F4C 0.075(9) 0.159(13) 0.134(12) -0.004(11) 0.016(9) 0.022(10)
F11C 0.088(11) 0.213(16) 0.141(14) -0.049(12) 0.032(10) 0.018(11)
C34C 0.062(9) 0.170(11) 0.128(10) -0.016(9) 0.008(9) -0.017(9)
C33C 0.065(8) 0.141(9) 0.120(9) -0.015(8) -0.002(8) -0.027(8)
C38C 0.069(9) 0.154(10) 0.128(10) -0.008(9) -0.008(9) -0.026(9)
C37C 0.074(9) 0.166(11) 0.139(11) 0.000(10) -0.011(9) -0.030(9)
C36C 0.072(9) 0.182(11) 0.143(11) 0.002(10) -0.005(9) -0.021(10)
C35C 0.077(9) 0.188(11) 0.135(11) -0.006(10) 0.010(9) -0.008(10)
C1 0.061(7) 0.047(7) 0.109(8) 0.019(7) 0.026(7) 0.011(7)
O4M 0.058(9) 0.087(10) 0.055(9) 0.001(9) -0.005(8) -0.014(8)
F1 0.047(8) 0.088(10) 0.171(14) 0.017(10) 0.006(9) 0.012(7)
F2 0.099(10) 0.120(12) 0.193(14) 0.024(11) 0.077(11) 0.045(10)
N5C 0.161(14) 0.093(11) 0.097(12) -0.032(9) 0.040(12) 0.031(12)
C48 0.119(17) 0.066(14) 0.107(17) -0.010(13) 0.028(15) 0.005(14)
C49 0.121(18) 0.088(16) 0.095(17) -0.022(14) -0.006(15) 0.025(15)
N6C 0.160(14) 0.096(11) 0.100(12) -0.031(9) 0.054(12) 0.021(11)
C45C 0.157(15) 0.098(12) 0.095(12) -0.025(9) 0.051(12) 0.018(12)
C9A 0.044(8) 0.052(8) 0.093(9) -0.011(8) 0.009(8) 0.007(7)
C14 0.054(8) 0.053(9) 0.141(10) 0.001(9) 0.030(9) 0.008(8)
N1B 0.028(7) 0.079(8) 0.073(9) 0.002(7) 0.005(7) 0.001(7)
C1B 0.069(7) 0.075(8) 0.082(8) -0.004(7) 0.003(7) 0.008(7)
C10B 0.056(7) 0.055(7) 0.087(8) 0.000(7) 0.010(7) -0.009(7)
C49C 0.16(2) 0.092(16) 0.115(17) -0.053(14) 0.052(18) 0.002(17)
C13B 0.078(9) 0.104(10) 0.118(11) -0.025(9) 0.026(9) -0.032(9)
C12B 0.071(8) 0.094(9) 0.109(9) -0.017(8) 0.023(8) -0.027(8)
C20B 0.086(8) 0.077(8) 0.086(8) -0.014(7) 0.001(8) 0.002(8)
N3B 0.073(9) 0.090(9) 0.109(10) -0.017(8) 0.021(8) -0.031(8)
C14B 0.086(10) 0.104(10) 0.121(11) -0.027(9) 0.024(9) -0.034(9)
C9B 0.058(8) 0.057(8) 0.085(9) 0.003(8) 0.013(8) -0.006(8)
C15B 0.094(8) 0.101(9) 0.118(9) -0.028(8) 0.021(8) -0.027(8)
C5B 0.034(7) 0.066(8) 0.080(8) -0.003(7) 0.003(7) -0.001(7)
C19A 0.069(9) 0.048(8) 0.068(9) -0.001(8) 0.000(8) 0.010(8)
C8 0.075(9) 0.079(10) 0.142(11) 0.024(9) 0.055(9) -0.011(8)
C18A 0.072(9) 0.051(8) 0.062(9) -0.010(8) -0.004(8) 0.009(8)
C5 0.068(8) 0.042(7) 0.122(9) 0.026(7) 0.037(7) 0.008(7)
C7 0.067(8) 0.067(8) 0.136(9) 0.021(8) 0.055(7) -0.008(7)
C10 0.067(8) 0.070(8) 0.149(9) 0.009(8) 0.060(8) -0.018(7)
F5 0.092(10) 0.088(10) 0.114(11) -0.009(9) 0.005(9) 0.002(8)
F4 0.171(14) 0.127(13) 0.139(14) 0.004(11) 0.039(12) 0.038(12)
F3 0.144(13) 0.143(13) 0.149(13) 0.044(11) 0.076(11) 0.060(11)
C6B 0.047(7) 0.056(7) 0.086(8) -0.007(7) 0.001(7) 0.006(7)
C16C 0.124(9) 0.083(8) 0.093(8) 0.005(8) 0.013(8) -0.007(8)
C20A 0.065(7) 0.041(7) 0.063(8) -0.006(6) 0.008(7) 0.007(6)
F16C 0.152(13) 0.115(12) 0.117(12) 0.029(10) 0.043(11) 0.028(11)
C12A 0.051(7) 0.052(7) 0.071(8) -0.013(7) -0.008(7) 0.002(6)
C31C 0.085(9) 0.079(9) 0.106(10) 0.006(9) 0.032(8) -0.003(8)
C32C 0.075(8) 0.066(8) 0.103(9) 0.003(8) 0.034(8) -0.001(8)
C27C 0.074(8) 0.062(7) 0.100(8) 0.006(7) 0.034(7) -0.001(7)
C28C 0.092(9) 0.064(8) 0.104(9) 0.010(8) 0.034(8) 0.000(8)
C29C 0.103(9) 0.070(9) 0.111(10) 0.018(8) 0.032(8) 0.001(8)
C30C 0.098(9) 0.080(9) 0.110(10) 0.019(9) 0.033(8) -0.003(9)
N8A 0.091(10) 0.168(13) 0.105(12) 0.056(10) 0.027(10) 0.006(10)
N6A 0.101(9) 0.038(7) 0.072(9) -0.014(7) 0.031(8) -0.010(7)
C47A 0.105(10) 0.050(8) 0.080(10) -0.018(8) 0.031(9) -0.017(8)
C37A 0.072(9) 0.075(9) 0.124(10) -0.004(8) -0.009(9) 0.010(8)
C38A 0.067(8) 0.072(9) 0.114(10) -0.003(8) -0.002(8) 0.004(8)
C33A 0.063(7) 0.060(8) 0.104(9) -0.007(7) -0.001(7) 0.004(7)
C34A 0.071(8) 0.071(9) 0.108(10) -0.014(8) 0.003(8) 0.011(8)
C35A 0.073(9) 0.086(9) 0.116(10) -0.023(8) 0.006(9) 0.012(8)
C36A 0.070(9) 0.082(9) 0.127(10) -0.014(8) -0.004(9) 0.014(8)
C49A 0.137(17) 0.049(13) 0.083(15) 0.009(12) 0.026(14) 0.011(13)
C54A 0.076(15) 0.20(2) 0.118(18) 0.088(17) 0.004(15) -0.013(17)
C15 0.059(7) 0.045(7) 0.139(9) -0.001(8) 0.025(7) 0.004(7)
C4 0.068(9) 0.046(8) 0.120(10) 0.027(8) 0.037(8) 0.012(7)
C11 0.073(7) 0.071(8) 0.164(9) 0.001(8) 0.054(7) -0.008(7)
C6 0.072(7) 0.059(7) 0.130(8) 0.028(7) 0.045(7) -0.005(7)
C9 0.076(9) 0.082(10) 0.147(11) 0.017(9) 0.057(9) -0.012(8)
F10B 0.067(8) 0.059(8) 0.131(11) -0.008(8) -0.018(8) 0.013(7)
N5B 0.101(11) 0.096(10) 0.094(10) 0.022(8) 0.029(9) 0.053(9)
N6B 0.097(10) 0.111(11) 0.085(10) 0.021(8) 0.034(9) 0.045(9)
C3B 0.046(8) 0.082(9) 0.082(10) -0.005(8) -0.002(8) 0.002(8)
C50B 0.076(10) 0.084(11) 0.120(14) 0.008(11) 0.013(11) 0.011(10)
N8B 0.082(9) 0.104(12) 0.131(13) 0.007(10) 0.009(11) 0.009(10)
C54B 0.091(16) 0.110(18) 0.17(2) 0.023(17) 0.005(17) 0.041(15)
F4B 0.129(12) 0.133(12) 0.084(10) 0.029(9) 0.034(9) 0.011(10)
C11B 0.066(7) 0.083(8) 0.106(8) -0.008(7) 0.022(7) -0.011(7)
F2B 0.089(10) 0.118(11) 0.119(11) -0.004(9) 0.030(9) 0.031(9)
C46B 0.105(11) 0.100(11) 0.094(11) 0.030(9) 0.030(10) 0.058(10)
C8B 0.054(8) 0.051(8) 0.085(9) -0.001(8) 0.009(8) -0.008(8)
C26A 0.078(9) 0.077(9) 0.119(10) -0.023(8) -0.011(9) 0.015(8)
C25A 0.081(9) 0.091(9) 0.129(10) -0.029(9) -0.022(9) 0.023(9)
C24A 0.098(9) 0.099(10) 0.119(10) -0.026(9) -0.029(9) 0.030(9)
C23A 0.101(9) 0.093(10) 0.109(10) -0.007(9) -0.016(9) 0.022(9)
C22A 0.087(9) 0.079(9) 0.101(9) -0.003(8) -0.011(9) 0.017(9)
C21A 0.075(8) 0.064(8) 0.097(8) -0.013(7) -0.004(8) 0.011(7)
C18B 0.106(10) 0.090(10) 0.105(10) -0.029(9) 0.005(10) -0.005(9)
C48B 0.133(18) 0.101(17) 0.134(18) 0.019(15) 0.042(17) 0.020(16)
C2B 0.049(7) 0.082(8) 0.080(8) -0.001(7) 0.001(7) 0.004(7)
C46 0.109(12) 0.081(10) 0.114(12) -0.010(10) -0.002(11) 0.011(10)
C47 0.109(12) 0.080(10) 0.116(13) -0.010(10) -0.007(11) 0.015(10)
C52B 0.093(10) 0.108(13) 0.139(14) 0.009(11) 0.010(12) 0.011(11)
C8A 0.052(8) 0.048(8) 0.091(9) -0.007(8) 0.012(8) 0.002(7)
C6A 0.053(7) 0.048(7) 0.089(8) -0.013(7) 0.015(7) -0.005(6)
C19B 0.099(10) 0.081(10) 0.097(10) -0.020(9) 0.005(9) -0.001(9)
C4B 0.040(8) 0.079(9) 0.083(9) -0.004(8) 0.002(8) -0.006(8)
F12C 0.135(14) 0.249(18) 0.149(15) -0.009(14) 0.029(12) 0.033(14)
C13C 0.092(10) 0.086(10) 0.099(10) 0.000(9) 0.024(9) -0.035(9)
C15C 0.105(9) 0.082(8) 0.091(8) 0.000(8) 0.020(8) -0.025(8)
C17C 0.107(9) 0.077(8) 0.085(8) 0.013(8) 0.015(8) -0.002(8)
C14C 0.100(10) 0.082(10) 0.101(10) 0.001(9) 0.019(9) -0.032(9)
C52C 0.075(9) 0.088(11) 0.075(11) -0.022(9) 0.011(9) 0.003(9)
C4C 0.050(8) 0.083(9) 0.102(10) 0.016(9) 0.022(8) -0.022(8)
C19C 0.096(10) 0.083(10) 0.088(10) 0.015(9) 0.005(9) 0.003(9)
F14C 0.105(11) 0.154(14) 0.157(14) 0.025(12) -0.026(11) -0.080(10)
F14B 0.102(11) 0.147(14) 0.194(15) -0.019(12) 0.061(11) -0.050(10)
F11B 0.097(11) 0.114(12) 0.154(13) 0.035(10) 0.030(10) 0.022(9)
F13C 0.076(10) 0.222(17) 0.175(15) 0.064(14) -0.017(11) -0.003(12)
F15C 0.090(10) 0.142(13) 0.137(13) -0.019(11) -0.017(10) -0.006(10)
F12B 0.124(12) 0.156(14) 0.154(14) -0.031(12) 0.017(11) 0.077(11)
F13B 0.075(10) 0.179(15) 0.207(16) -0.058(13) 0.018(11) -0.004(11)
C54C 0.091(15) 0.111(17) 0.077(15) -0.017(14) 0.034(13) -0.003(14)
C53C 0.083(14) 0.099(16) 0.082(16) 0.001(14) 0.014(13) -0.005(14)
C48C 0.16(2) 0.124(18) 0.108(18) -0.021(16) 0.054(18) 0.058(18)
C46C 0.165(15) 0.099(12) 0.108(12) -0.030(9) 0.037(13) 0.028(13)
F12 0.081(10) 0.151(14) 0.224(16) 0.080(13) 0.055(11) 0.046(10)
F21 0.146(13) 0.075(10) 0.193(16) 0.024(11) -0.071(12) 0.012(10)
F11 0.051(8) 0.179(15) 0.184(15) 0.052(13) 0.019(10) 0.015(10)
F20 0.097(11) 0.084(11) 0.287(18) -0.012(12) -0.005(13) -0.042(9)
F16 0.130(14) 0.182(16) 0.259(18) -0.066(15) 0.071(14) -0.020(13)
F13 0.100(11) 0.118(12) 0.311(18) 0.017(13) 0.120(12) -0.004(10)
N7B 0.096(10) 0.097(11) 0.136(14) 0.005(11) 0.010(11) 0.014(10)
F15 0.125(13) 0.155(15) 0.282(18) -0.076(14) 0.102(13) -0.016(12)
C46A 0.107(10) 0.050(9) 0.084(10) -0.018(8) 0.040(9) -0.020(8)
C45B 0.092(11) 0.100(11) 0.086(11) 0.016(9) 0.038(9) 0.047(9)
C51A 0.101(11) 0.169(14) 0.105(12) 0.048(11) 0.019(10) 0.014(11)
C49B 0.099(16) 0.166(19) 0.099(17) 0.022(16) -0.001(15) 0.015(17)
C43 0.099(10) 0.067(9) 0.209(12) 0.017(9) 0.028(10) -0.004(8)
C42 0.100(10) 0.066(9) 0.205(12) 0.030(9) 0.046(10) 0.003(9)
C41 0.100(10) 0.068(9) 0.181(11) 0.030(9) 0.046(9) 0.015(8)
C40 0.090(9) 0.058(9) 0.164(11) 0.021(9) 0.036(9) 0.012(8)
C39 0.079(8) 0.049(8) 0.157(10) 0.013(8) 0.027(8) 0.002(7)
C44 0.095(9) 0.057(9) 0.184(11) 0.018(9) 0.017(9) 0.001(8)
C52A 0.100(11) 0.173(14) 0.110(12) 0.057(11) 0.023(10) 0.012(11)
C17B 0.112(9) 0.093(9) 0.106(9) -0.028(8) 0.006(8) -0.016(8)
C22C 0.072(8) 0.123(9) 0.097(9) 0.014(9) 0.007(9) 0.002(9)
C23C 0.080(9) 0.141(10) 0.099(10) 0.011(9) 0.001(9) 0.001(9)
C24C 0.071(9) 0.147(10) 0.100(10) 0.017(9) -0.003(9) -0.001(9)
C25C 0.069(8) 0.137(10) 0.102(10) 0.010(9) 0.006(9) 0.008(9)
C26C 0.069(8) 0.121(9) 0.092(9) 0.012(9) 0.004(8) 0.010(9)
C21C 0.067(7) 0.107(8) 0.091(8) 0.013(8) 0.010(8) 0.004(8)
C47B 0.101(11) 0.105(11) 0.090(11) 0.023(9) 0.027(10) 0.064(10)
C51B 0.098(11) 0.103(12) 0.139(14) 0.008(11) 0.007(12) 0.015(11)
C16B 0.131(9) 0.108(9) 0.131(9) -0.035(8) 0.013(8) -0.027(8)
C7B 0.051(7) 0.048(7) 0.084(8) 0.000(7) 0.003(7) 0.000(7)
C30A 0.085(9) 0.058(9) 0.154(11) 0.001(9) -0.027(9) 0.002(8)
C29A 0.085(9) 0.070(9) 0.156(11) 0.010(9) -0.010(9) -0.009(8)
C28A 0.074(9) 0.063(8) 0.141(10) 0.000(8) 0.000(8) -0.013(8)
C27A 0.064(8) 0.054(7) 0.117(9) -0.006(7) 0.005(7) -0.005(7)
C32A 0.073(9) 0.056(8) 0.122(10) -0.007(8) -0.002(8) 0.004(8)
C31A 0.082(9) 0.059(9) 0.138(10) -0.006(9) -0.020(9) 0.012(8)
C4A 0.046(8) 0.049(8) 0.068(9) -0.011(8) 0.011(7) -0.015(7)
C25 0.110(9) 0.098(10) 0.130(11) 0.018(9) 0.040(9) 0.031(9)
C26 0.089(9) 0.082(9) 0.122(10) 0.018(8) 0.035(9) 0.029(8)
C21 0.072(8) 0.064(8) 0.120(9) 0.025(7) 0.035(8) 0.022(7)
C22 0.078(9) 0.076(9) 0.133(10) 0.027(8) 0.043(8) 0.027(8)
C23 0.087(9) 0.088(9) 0.142(10) 0.030(9) 0.051(9) 0.037(9)
C24 0.101(9) 0.098(10) 0.136(11) 0.023(9) 0.051(9) 0.038(9)
C47C 0.169(15) 0.099(12) 0.109(12) -0.029(9) 0.041(13) 0.020(12)
F20C 0.244(18) 0.128(13) 0.132(14) 0.006(12) 0.003(14) 0.057(13)
C36 0.084(9) 0.118(11) 0.246(13) 0.003(10) 0.078(10) -0.009(9)
C37 0.093(9) 0.122(11) 0.242(12) -0.023(10) 0.078(10) -0.011(9)
C38 0.088(9) 0.116(10) 0.226(12) -0.021(10) 0.071(10) -0.018(9)
C33 0.082(8) 0.096(9) 0.199(10) 0.000(8) 0.062(8) -0.010(8)
C34 0.078(9) 0.107(10) 0.208(12) 0.016(9) 0.058(9) -0.005(9)
C35 0.081(9) 0.114(11) 0.225(12) 0.021(10) 0.063(10) -0.005(9)
F9 0.089(10) 0.127(12) 0.139(13) 0.039(11) 0.041(10) 0.004(9)
F6 0.104(11) 0.060(9) 0.159(13) 0.034(9) 0.007(10) -0.007(8)
F10 0.098(10) 0.093(10) 0.133(12) 0.018(9) 0.057(9) -0.020(8)
F8 0.092(10) 0.111(11) 0.144(12) 0.079(10) 0.025(9) 0.003(9)
F15B 0.103(11) 0.100(11) 0.157(13) 0.005(10) 0.032(10) -0.043(9)
F7 0.112(11) 0.088(10) 0.173(14) 0.056(10) 0.020(11) -0.027(9)
C37B 0.081(9) 0.121(10) 0.158(11) -0.022(10) 0.032(9) -0.014(9)
C36B 0.074(9) 0.128(10) 0.159(11) -0.028(10) 0.023(9) 0.003(9)
C35B 0.078(9) 0.126(10) 0.150(11) -0.021(10) 0.024(9) 0.017(9)
C34B 0.075(9) 0.112(10) 0.139(10) -0.016(9) 0.025(9) 0.005(8)
C33B 0.069(8) 0.100(9) 0.129(9) -0.015(8) 0.025(8) -0.006(8)
C38B 0.078(9) 0.109(10) 0.147(10) -0.015(9) 0.026(9) -0.019(9)
N8 0.046(8) 0.050(9) 0.147(13) 0.006(8) 0.008(9) -0.007(7)
C50 0.039(9) 0.050(9) 0.140(13) 0.000(9) 0.020(9) -0.010(7)
C32 0.087(9) 0.090(9) 0.134(10) 0.034(9) 0.051(9) -0.007(8)
C31 0.089(9) 0.099(9) 0.137(10) 0.038(9) 0.046(9) 0.000(9)
C30 0.088(9) 0.093(9) 0.139(10) 0.049(9) 0.040(9) -0.005(9)
C29 0.096(9) 0.085(9) 0.144(10) 0.043(9) 0.031(9) -0.009(9)
C28 0.095(9) 0.077(9) 0.139(10) 0.038(9) 0.032(9) -0.011(8)
C27 0.082(8) 0.074(8) 0.132(9) 0.031(8) 0.043(8) -0.007(7)
C54 0.079(14) 0.051(13) 0.143(18) 0.009(14) -0.022(14) 0.013(12)
C53A 0.080(15) 0.17(2) 0.084(16) 0.033(16) 0.030(14) 0.006(16)
C52 0.053(9) 0.056(9) 0.154(13) 0.002(9) 0.003(9) -0.007(8)
F5B 0.105(10) 0.082(9) 0.083(9) -0.003(8) 0.021(8) 0.009(8)
F1B 0.079(9) 0.130(11) 0.085(10) 0.030(9) 0.013(8) 0.042(8)
O6M 0.079(10) 0.118(12) 0.094(11) -0.006(10) 0.001(9) -0.053(10)
O5M 0.082(10) 0.082(11) 0.083(11) 0.011(9) 0.010(9) -0.032(9)
F3B 0.121(12) 0.140(12) 0.108(11) -0.003(10) 0.054(10) 0.002(10)
C23B 0.099(9) 0.099(9) 0.083(9) 0.011(9) 0.031(8) 0.026(9)
C24B 0.087(9) 0.103(9) 0.084(9) 0.006(8) 0.044(8) 0.027(8)
C25B 0.083(9) 0.105(9) 0.086(9) 0.007(8) 0.032(8) 0.029(8)
C26B 0.081(8) 0.099(9) 0.081(9) 0.010(8) 0.022(8) 0.019(8)
C21B 0.082(8) 0.088(8) 0.082(8) 0.005(7) 0.019(7) 0.018(7)
C22B 0.092(9) 0.090(9) 0.080(9) 0.008(8) 0.024(8) 0.020(8)
F1M 0.089(10) 0.100(10) 0.105(11) 0.023(9) 0.019(9) 0.001(8)
F3M 0.127(11) 0.094(10) 0.106(11) 0.001(9) -0.002(10) 0.018(9)
F2M 0.124(11) 0.081(10) 0.113(11) 0.016(9) 0.035(9) -0.011(9)
C1M 0.096(8) 0.079(8) 0.090(8) 0.007(8) 0.011(8) -0.012(8)
C18C 0.108(10) 0.087(10) 0.091(10) 0.020(9) 0.009(9) -0.002(9)
F17C 0.206(16) 0.136(13) 0.134(14) 0.051(12) 0.006(13) -0.009(13)
F19C 0.259(18) 0.122(13) 0.151(15) -0.008(12) -0.034(14) 0.051(14)
F18C 0.256(18) 0.088(11) 0.166(15) 0.041(11) -0.040(14) -0.012(13)
C42C 0.207(12) 0.093(10) 0.131(11) 0.025(10) -0.008(10) 0.009(10)
C43C 0.206(12) 0.096(10) 0.129(11) 0.016(10) -0.006(10) 0.025(10)
C44C 0.190(11) 0.095(10) 0.119(10) 0.015(9) 0.003(10) 0.025(10)
C39C 0.164(10) 0.090(9) 0.108(9) 0.011(8) 0.005(9) 0.007(8)
C40C 0.175(11) 0.095(10) 0.114(10) 0.018(9) 0.008(10) 0.003(10)
C41C 0.194(12) 0.100(10) 0.121(11) 0.025(10) 0.000(10) 0.004(10)
F20B 0.261(19) 0.201(18) 0.177(16) -0.071(15) 0.025(16) -0.061(17)
F18B 0.34(2) 0.206(18) 0.26(2) -0.106(17) -0.011(19) -0.092(18)
F19B 0.29(2) 0.234(19) 0.225(19) -0.074(18) -0.038(18) -0.035(18)
C40B 0.238(12) 0.140(11) 0.198(13) -0.051(11) -0.008(12) -0.054(11)
C41B 0.267(13) 0.159(12) 0.220(13) -0.052(12) -0.011(12) -0.056(12)
C42B 0.275(13) 0.168(12) 0.220(13) -0.066(12) -0.013(12) -0.061(13)
C43B 0.260(13) 0.170(12) 0.207(13) -0.063(12) -0.009(12) -0.050(12)
C44B 0.232(12) 0.151(12) 0.187(12) -0.060(11) 0.001(11) -0.051(12)
C39B 0.199(11) 0.133(10) 0.172(11) -0.049(10) 0.004(10) -0.042(10)
F16B 0.29(2) 0.132(14) 0.226(19) -0.031(15) -0.030(18) -0.042(15)
F17B 0.32(2) 0.170(18) 0.28(2) -0.022(17) 0.010(19) -0.064(18)
C53B 0.139(18) 0.13(2) 0.16(2) 0.029(18) -0.015(18) -0.002(18)

loop_
_atom_type_symbol
_atom_type_description
_atom_type_scat_dispersion_real
_atom_type_scat_dispersion_imag
_atom_type_scat_source
C C 0.0181 0.0091 'International Tables Vol C Tables 4.2.6.8 and 6.1.1.4'
H H 0.0000 0.0000 'International Tables Vol C Tables 4.2.6.8 and 6.1.1.4'
F F 0.0727 0.0534 'International Tables Vol C Tables 4.2.6.8 and 6.1.1.4'
Ir Ir -4.7710 6.5667 'International Tables Vol C Tables 4.2.6.8 and 6.1.1.4'
N N 0.0311 0.0180 'International Tables Vol C Tables 4.2.6.8 and 6.1.1.4'
O O 0.0492 0.0322 'International Tables Vol C Tables 4.2.6.8 and 6.1.1.4'
S S 0.3331 0.5567 'International Tables Vol C Tables 4.2.6.8 and 6.1.1.4'

loop_
_geom_angle_atom_site_label_1
_geom_angle_atom_site_label_2
_geom_angle_atom_site_label_3
_geom_angle
N2B Ir3 N4B 178.5(8)
N2B Ir3 C50B 87.9(10)
N2B Ir3 C45B 91.3(9)
N4B Ir3 C50B 93.5(11)
N4B Ir3 C45B 87.4(10)
N1B Ir3 N2B 91.7(7)
N1B Ir3 N4B 89.0(8)
N1B Ir3 N3B 176.1(9)
N1B Ir3 C50B 87.1(10)
N1B Ir3 C45B 91.9(10)
N3B Ir3 N2B 89.3(8)
N3B Ir3 N4B 90.1(9)
N3B Ir3 C50B 89.2(11)
N3B Ir3 C45B 91.8(11)
C50B Ir3 C45B 178.7(13)
N1A Ir2 N2A 89.6(7)
N1A Ir2 C50A 89.4(10)
N1A Ir2 C45A 88.4(8)
N2A Ir2 C50A 88.9(10)
N2A Ir2 C45A 89.9(8)
C50A Ir2 C45A 177.5(12)
N3A Ir2 N1A 178.6(7)
N3A Ir2 N2A 90.2(7)
N3A Ir2 C50A 92.0(10)
N3A Ir2 C45A 90.2(8)
N4A Ir2 N1A 90.2(7)
N4A Ir2 N2A 179.6(7)
N4A Ir2 C50A 91.4(10)
N4A Ir2 N3A 90.1(7)
N4A Ir2 C45A 89.7(8)
N4C Ir4 C50C 91.1(9)
N4C Ir4 C45C 87.6(11)
N2C Ir4 N4C 179.4(8)
N2C Ir4 N1C 91.3(8)
N2C Ir4 C50C 89.1(9)
N2C Ir4 N3C 92.1(9)
N2C Ir4 C45C 92.3(11)
N1C Ir4 N4C 88.2(8)
N1C Ir4 C50C 90.5(9)
N1C Ir4 C45C 93.3(11)
C50C Ir4 C45C 176.0(12)
N3C Ir4 N4C 88.4(9)
N3C Ir4 N1C 176.2(9)
N3C Ir4 C50C 87.9(9)
N3C Ir4 C45C 88.3(12)
N1 Ir1 C45 93.0(9)
N1 Ir1 N3 178.7(9)
N1 Ir1 C50 92.3(9)
C45 Ir1 C50 174.5(10)
N4 Ir1 N1 90.9(7)
N4 Ir1 C45 88.2(10)
N4 Ir1 N2 178.9(9)
N4 Ir1 N3 90.3(7)
N4 Ir1 C50 90.3(9)
N2 Ir1 N1 89.0(8)
N2 Ir1 C45 90.7(11)
N2 Ir1 N3 89.8(8)
N2 Ir1 C50 90.9(10)
N3 Ir1 C45 86.4(10)
N3 Ir1 C50 88.3(9)
O4M S1M O6M 114.6(10)
O4M S1M O5M 114.3(10)
O4M S1M C1M 106.5(14)
O6M S1M C1M 104.1(14)
O5M S1M O6M 109.2(11)
O5M S1M C1M 107.4(13)
C10B N2B Ir3 128.1(15)
C10B N2B C7B 105.9(17)
C7B N2B Ir3 125.9(13)
C2A N1A Ir2 127.1(14)
C2A N1A C5A 104.9(17)
C5A N1A Ir2 127.6(16)
C10A N2A Ir2 125.0(14)
C7A N2A Ir2 127.7(15)
C7A N2A C10A 106.7(18)
C20B N4B Ir3 125.1(17)
C20B N4B C17B 108(2)
C17B N4B Ir3 127(2)
C20C N4C Ir4 123.7(16)
C20C N4C C17C 110(2)
C17C N4C Ir4 126.1(18)
C51 N7 C53 121(2)
C51 N7 C50 109(2)
C50 N7 C53 130(3)
N7A C50A Ir2 132(2)
N8A C50A Ir2 130(2)
N8A C50A N7A 98(2)
N1A C2A C3A 109.4(19)
N1A C2A C1A 124(2)
C1A C2A C3A 127(2)
C2 N1 Ir1 124.7(14)
C5 N1 Ir1 128.4(16)
C5 N1 C2 106.9(17)
C15A N3A Ir2 124.7(14)
C12A N3A Ir2 127.0(14)
C12A N3A C15A 108.3(17)
N5 C45 Ir1 131(2)
N5 C45 N6 102(3)
N6 C45 Ir1 127(2)
N3A C15A C14A 106.6(18)
C16A C15A N3A 126.9(19)
C16A C15A C14A 126.5(19)
C20 N4 Ir1 129.0(14)
C20 N4 C17 102.8(17)
C17 N4 Ir1 128.2(15)
C7 N2 Ir1 127.3(15)
C7 N2 C10 105.1(18)
C10 N2 Ir1 127.5(17)
C4A C3A C2A 106(2)
N4 C20 C19 111.8(19)
N4 C20 C1 123(2)
C19 C20 C1 125(2)
C7C N2C Ir4 129.5(16)
C7C N2C C10C 104(2)
C10C N2C Ir4 126.2(17)
C12 N3 Ir1 121.5(16)
C15 N3 Ir1 127.3(16)
C15 N3 C12 111(2)
C50C N7C C53C 126(2)
C51C N7C C50C 118(3)
C51C N7C C53C 117(2)
C5C N1C Ir4 120.7(15)
C2C N1C Ir4 132.3(17)
C2C N1C C5C 107.1(19)
C15A C16A C17A 125.3(19)
C15A C16A C39A 116.9(19)
C17A C16A C39A 117.5(18)
C18 C19 C20 105(2)
N5A C45A Ir2 131.2(15)
N5A C45A N6A 100.2(18)
N6A C45A Ir2 127.2(15)
C50A N7A C51A 117(3)
C50A N7A C53A 127(2)
C51A N7A C53A 116(3)
C13A C14A C15A 108.9(19)
C52 C51 N7 109(2)
N7C C50C Ir4 133(2)
N7C C50C N8C 97(2)
N8C C50C Ir4 129.3(19)
C17A N4A Ir2 128.4(14)
C20A N4A Ir2 128.5(14)
C20A N4A C17A 102.6(16)
C45A N5A C48A 126.3(19)
C45A N5A C46A 115.9(18)
C46A N5A C48A 117.4(18)
C7C C6C C27C 120(2)
C5C C6C C7C 124(2)
C5C C6C C27C 117(2)
C2C C1C C21C 117(2)
C20C C1C C2C 129(3)
C20C C1C C21C 113(2)
C52C N8C C50C 114(2)
C52C N8C C54C 119(2)
C54C N8C C50C 127(2)
N2C C7C C6C 123(2)
N2C C7C C8C 112(2)
C6C C7C C8C 125(2)
N1C C5C C4C 105(2)
C6C C5C N1C 129(2)
C6C C5C C4C 126(2)
C17 C16 C15 130(2)
C17 C16 C39 114(2)
C15 C16 C39 116(2)
N1A C5A C6A 120(2)
N1A C5A C4A 112(2)
C4A C5A C6A 126(2)
N4A C17A C16A 119.5(18)
C18A C17A C16A 127(2)
C18A C17A N4A 111.2(19)
C14A C13A C12A 105.5(19)
C16 C17 N4 119(2)
C18 C17 N4 107(2)
C18 C17 C16 134(2)
F9B C31B C30B 118.3(14)
F9B C31B C32B 121.6(15)
C30B C31B C32B 120.0
F8B C30B C31B 120.8(15)
F8B C30B C29B 119.2(15)
C29B C30B C31B 120.0
F7B C29B C30B 119.6(14)
F7B C29B C28B 120.4(14)
C28B C29B C30B 120.0
F6B C28B C29B 118.4(13)
F6B C28B C27B 121.6(13)
C29B C28B C27B 120.0
C28B C27B C32B 120.0
C28B C27B C6B 121.2(13)
C32B C27B C6B 118.5(14)
C27B C32B C31B 120.0
F10B C32B C31B 119.2(14)
F10B C32B C27B 120.8(14)
C12C N3C Ir4 128(2)
C12C N3C C15C 105(2)
C15C N3C Ir4 128(2)
C4C C3C C2C 107(2)
N1C C2C C1C 119(2)
N1C C2C C3C 115(2)
C3C C2C C1C 126(2)
N3C C12C C11C 126(2)
N3C C12C C13C 112(3)
C11C C12C C13C 122(3)
C10A C11A C33A 113.0(18)
C12A C11A C10A 125(2)
C12A C11A C33A 121(2)
N2A C10A C11A 123(2)
N2A C10A C9A 108.4(19)
C11A C10A C9A 122(2)
N2A C7A C8A 112(2)
N2A C7A C6A 124(2)
C6A C7A C8A 124(2)
C20A C1A C2A 121(2)
C20A C1A C21A 120.2(19)
C21A C1A C2A 117(2)
N4C C20C C1C 125(2)
N4C C20C C19C 106(2)
C1C C20C C19C 129(3)
C9C C8C C7C 108(2)
C19 C18 C17 113(2)
C8C C9C C10C 105(2)
F16A C40A C39A 122.0(12)
F16A C40A C41A 118.0(12)
C39A C40A C41A 120.0
C40A C39A C16A 117.9(13)
C44A C39A C16A 122.0(13)
C44A C39A C40A 120.0
F20A C44A C39A 123.1(11)
F20A C44A C43A 116.9(11)
C39A C44A C43A 120.0
C44A C43A F19A 120.3(11)
C42A C43A C44A 120.0
C42A C43A F19A 119.7(11)
C41A C42A C43A 120.0
F18A C42A C43A 119.1(12)
F18A C42A C41A 120.8(12)
C42A C41A C40A 120.0
F17A C41A C40A 121.7(12)
F17A C41A C42A 118.3(12)
C45 N5 C48 128(3)
C45 N5 C46 113(3)
C46 N5 C48 119(3)
C4 C3 C2 103(2)
C14 C13 C12 106(2)
N7C C51C C52C 106(3)
N3 C12 C13 105(2)
C11 C12 N3 127(3)
C11 C12 C13 125(2)
N1 C2 C3 109(2)
C1 C2 N1 123.5(19)
C1 C2 C3 127(2)
C12C C11C C10C 120(2)
C12C C11C C33C 123(2)
C33C C11C C10C 115(3)
N2C C10C C9C 111(2)
N2C C10C C11C 123(2)
C9C C10C C11C 126(2)
C45 N6 C49 130(3)
C47 N6 C45 110(3)
C47 N6 C49 118(3)
F11C C34C C33C 123.1(18)
F11C C34C C35C 116.8(18)
C33C C34C C35C 120.0
C34C C33C C11C 115.7(19)
C38C C33C C11C 124.1(19)
C38C C33C C34C 120.0
C33C C38C C37C 120.0
F15C C38C C33C 122.1(18)
F15C C38C C37C 117.7(18)
C36C C37C C38C 120.0
F14C C37C C38C 119.8(19)
F14C C37C C36C 120(2)
C37C C36C C35C 120.0
F13C C36C C37C 118(2)
F13C C36C C35C 122(2)
C36C C35C C34C 120.0
F12C C35C C34C 122(2)
F12C C35C C36C 117(2)
C20 C1 C2 125(2)
C20 C1 C21 118(2)
C2 C1 C21 116.2(19)
C45C N5C C48C 128(3)
C45C N5C C46C 117(3)
C46C N5C C48C 114(3)
C45C N6C C49C 127(2)
C47C N6C C45C 107(3)
C47C N6C C49C 126(3)
N5C C45C Ir4 130(3)
N5C C45C N6C 101(3)
N6C C45C Ir4 129(2)
C8A C9A C10A 108(2)
C13 C14 C15 109(2)
C5B N1B Ir3 125.5(14)
C2B N1B Ir3 129.6(17)
C2B N1B C5B 104.0(19)
C20B C1B C2B 123(2)
C20B C1B C21B 113(2)
C2B C1B C21B 124(2)
N2B C10B C9B 110.6(19)
C11B C10B N2B 124(2)
C11B C10B C9B 124(2)
C14B C13B C12B 108(3)
N3B C12B C13B 109(3)
N3B C12B C11B 128(3)
C11B C12B C13B 123(3)
N4B C20B C19B 109(2)
C1B C20B N4B 126(2)
C1B C20B C19B 125(3)
C12B N3B Ir3 125.8(19)
C12B N3B C15B 105(2)
C15B N3B Ir3 129.2(19)
C13B C14B C15B 109(3)
C8B C9B C10B 106(2)
N3B C15B C14B 108(3)
C16B C15B N3B 117(3)
C16B C15B C14B 136(3)
N1B C5B C6B 122.8(19)
N1B C5B C4B 109(2)
C6B C5B C4B 129(2)
C18A C19A C20A 106(2)
C9 C8 C7 107(3)
C19A C18A C17A 110(2)
N1 C5 C4 108(2)
C6 C5 N1 121(2)
C6 C5 C4 131(2)
N2 C7 C8 108(2)
N2 C7 C6 120(2)
C6 C7 C8 131(3)
C11 C10 N2 120(2)
C9 C10 N2 107(2)
C9 C10 C11 134(3)
C5B C6B C27B 112.1(18)
C7B C6B C27B 116(2)
C7B C6B C5B 129(2)
C15C C16C C39C 113(3)
C17C C16C C15C 129(3)
C17C C16C C39C 119(3)
N4A C20A C1A 124.7(19)
N4A C20A C19A 109.8(19)
C1A C20A C19A 125(2)
N3A C12A C13A 110.4(18)
N3A C12A C11A 124(2)
C11A C12A C13A 124(2)
F9C C31C C32C 123.0(15)
F9C C31C C30C 117.0(15)
C32C C31C C30C 120.0
F10C C32C C31C 118.3(14)
F10C C32C C27C 121.6(14)
C31C C32C C27C 120.0
C32C C27C C6C 120.0(14)
C32C C27C C28C 120.0
C28C C27C C6C 120.0(14)
F6C C28C C27C 120.7(13)
F6C C28C C29C 119.1(13)
C29C C28C C27C 120.0
F7C C29C C28C 118.1(14)
F7C C29C C30C 121.9(14)
C28C C29C C30C 120.0
F8C C30C C31C 123.7(16)
F8C C30C C29C 116.1(15)
C29C C30C C31C 120.0
C50A N8A C54A 130(2)
C50A N8A C52A 117(3)
C52A N8A C54A 112(2)
C45A N6A C49A 126.7(19)
C47A N6A C45A 111.8(17)
C47A N6A C49A 121.3(18)
C46A C47A N6A 108(2)
F12A C37A C38A 118.7(16)
F12A C37A C36A 121.3(16)
C38A C37A C36A 120.0
F11A C38A C37A 117.9(15)
F11A C38A C33A 121.9(15)
C33A C38A C37A 120.0
C38A C33A C11A 117.4(16)
C34A C33A C11A 122.3(16)
C34A C33A C38A 120.0
F15A C34A C33A 121.6(15)
F15A C34A C35A 118.3(15)
C33A C34A C35A 120.0
F14A C35A C34A 118.8(16)
F14A C35A C36A 121.1(16)
C34A C35A C36A 120.0
F13A C36A C37A 118.3(17)
F13A C36A C35A 121.6(17)
C35A C36A C37A 120.0
N3 C15 C16 122(2)
N3 C15 C14 109(2)
C14 C15 C16 127(2)
C3 C4 C5 113(2)
C12 C11 C10 128(3)
C12 C11 C33 119(3)
C10 C11 C33 113(2)
C5 C6 C7 130(3)
C5 C6 C27 115(2)
C7 C6 C27 115(2)
C8 C9 C10 112(3)
C48B N5B C46B 110(3)
C45B N5B C46B 117(2)
C45B N5B C48B 133(3)
C45B N6B C49B 130(2)
C47B N6B C45B 112(3)
C47B N6B C49B 118(2)
C4B C3B C2B 106(2)
N8B C50B Ir3 136(3)
N7B C50B Ir3 129(2)
N7B C50B N8B 94(3)
C50B N8B C54B 130(3)
C50B N8B C52B 125(3)
C52B N8B C54B 104(3)
C10B C11B C12B 121(2)
C10B C11B C33B 118(2)
C12B C11B C33B 119(2)
C47B C46B N5B 99(3)
C9B C8B C7B 110(2)
F5A C26A C25A 120.7(16)
F5A C26A C21A 119.3(16)
C25A C26A C21A 120.0
F4A C25A C26A 119.7(19)
F4A C25A C24A 120.3(19)
C26A C25A C24A 120.0
F3A C24A C25A 118(2)
F3A C24A C23A 122(2)
C25A C24A C23A 120.0
F2A C23A C24A 117.5(19)
F2A C23A C22A 122.5(19)
C22A C23A C24A 120.0
F1A C22A C23A 116.4(17)
F1A C22A C21A 123.6(17)
C23A C22A C21A 120.0
C26A C21A C1A 124.1(17)
C22A C21A C1A 115.8(17)
C22A C21A C26A 120.0
C19B C18B C17B 115(3)
N1B C2B C1B 125(2)
N1B C2B C3B 114(2)
C3B C2B C1B 120(2)
C47 C46 N5 107(3)
C46 C47 N6 107(3)
N8B C52B C51B 97(3)
C9A C8A C7A 104(2)
C5A C6A C27A 112.0(18)
C7A C6A C5A 127(2)
C7A C6A C27A 121.0(19)
C18B C19B C20B 103(3)
C3B C4B C5B 107(2)
C14C C13C C12C 107(3)
C16C C15C N3C 120(3)
C14C C15C N3C 109(3)
C14C C15C C16C 132(3)
N4C C17C C18C 108(2)
C16C C17C N4C 126(3)
C16C C17C C18C 126(3)
C13C C14C C15C 108(3)
N8C C52C C51C 106(3)
C3C C4C C5C 105(2)
C18C C19C C20C 106(2)
N5C C46C C47C 103(3)
C50B N7B C51B 117(3)
C50B N7B C53B 130(3)
C51B N7B C53B 112(3)
C47A C46A N5A 104(2)
N5B C45B Ir3 129(2)
N5B C45B N6B 100(2)
N6B C45B Ir3 131(2)
N7A C51A C52A 105(3)
F20 C43 C42 115(2)
F20 C43 C44 125(2)
C42 C43 C44 120.0
F19 C42 C43 125(2)
F19 C42 C41 115(2)
C43 C42 C41 120.0
F18 C41 C42 121.1(19)
F18 C41 C40 118.8(19)
C40 C41 C42 120.0
F17 C40 C41 122.9(17)
F17 C40 C39 117.0(17)
C41 C40 C39 120.0
C40 C39 C16 123.6(18)
C40 C39 C44 120.0
C44 C39 C16 116.3(18)
F21 C44 C43 120.8(19)
F21 C44 C39 119.1(19)
C39 C44 C43 120.0
C51A C52A N8A 102(3)
C18B C17B N4B 104(3)
C16B C17B N4B 121(3)
C16B C17B C18B 135(3)
F1C C22C C23C 121.9(16)
F1C C22C C21C 118.1(16)
C23C C22C C21C 120.0
F2C C23C C22C 122.0(17)
F2C C23C C24C 118.0(17)
C24C C23C C22C 120.0
F3C C24C C23C 120.1(18)
F3C C24C C25C 119.9(18)
C25C C24C C23C 120.0
F4C C25C C24C 117.1(17)
F4C C25C C26C 122.8(17)
C24C C25C C26C 120.0
F5C C26C C25C 117.5(16)
F5C C26C C21C 122.5(16)
C21C C26C C25C 120.0
C22C C21C C1C 118.4(16)
C26C C21C C1C 121.5(16)
C26C C21C C22C 120.0
C46B C47B N6B 111(3)
C52B C51B N7B 106(3)
C15B C16B C39B 109(3)
C17B C16B C15B 134(3)
C17B C16B C39B 116(3)
N2B C7B C8B 107.6(18)
C6B C7B N2B 122(2)
C6B C7B C8B 130(2)
F8A C30A C29A 120.4(18)
F8A C30A C31A 119.6(18)
C29A C30A C31A 120.0
F7A C29A C30A 120.8(17)
F7A C29A C28A 118.9(17)
C30A C29A C28A 120.0
F6A C28A C29A 119.2(15)
F6A C28A C27A 120.6(15)
C27A C28A C29A 120.0
C28A C27A C6A 119.7(15)
C32A C27A C6A 120.3(15)
C32A C27A C28A 120.0
F10A C32A C27A 120.8(15)
F10A C32A C31A 119.0(15)
C27A C32A C31A 120.0
F9A C31A C30A 118.5(17)
F9A C31A C32A 121.5(17)
C32A C31A C30A 120.0
C3A C4A C5A 106(2)
F4 C25 C26 116.7(19)
F4 C25 C24 123.3(19)
C26 C25 C24 120.0
F5 C26 C25 120.0(17)
F5 C26 C21 119.8(17)
C21 C26 C25 120.0
C26 C21 C1 121.2(18)
C26 C21 C22 120.0
C22 C21 C1 118.7(17)
F1 C22 C21 124.5(16)
F1 C22 C23 115.5(16)
C21 C22 C23 120.0
F2 C23 C22 123.0(18)
F2 C23 C24 116.5(18)
C24 C23 C22 120.0
F3 C24 C25 117.2(19)
F3 C24 C23 122.8(19)
C23 C24 C25 120.0
C46C C47C N6C 110(3)
F13 C36 C37 112(2)
F13 C36 C35 128(2)
C37 C36 C35 120.0
F15 C37 C36 115(2)
F15 C37 C38 125(2)
C38 C37 C36 120.0
F16 C38 C37 117(2)
F16 C38 C33 123(2)
C33 C38 C37 120.0
C38 C33 C11 115(2)
C38 C33 C34 120.0
C34 C33 C11 125(2)
F11 C34 C33 118(2)
F11 C34 C35 122(2)
C35 C34 C33 120.0
F12 C35 C36 120(2)
F12 C35 C34 120(2)
C34 C35 C36 120.0
F14B C37B C36B 121.1(19)
F14B C37B C38B 118.8(19)
C36B C37B C38B 120.0
C37B C36B F13B 123(2)
C37B C36B C35B 120.0
C35B C36B F13B 117(2)
F12B C35B C36B 119.7(18)
F12B C35B C34B 120.2(18)
C34B C35B C36B 120.0
F11B C34B C35B 116.1(17)
F11B C34B C33B 123.7(17)
C35B C34B C33B 120.0
C34B C33B C11B 116.8(18)
C34B C33B C38B 120.0
C38B C33B C11B 123.2(18)
F15B C38B C37B 118.6(18)
F15B C38B C33B 121.3(18)
C33B C38B C37B 120.0
C50 N8 C54 128(2)
C50 N8 C52 113(2)
C52 N8 C54 118(2)
N7 C50 Ir1 125(2)
N8 C50 Ir1 130.9(18)
N8 C50 N7 104(2)
F10 C32 C31 117.1(18)
F10 C32 C27 122.9(18)
C31 C32 C27 120.0
F9 C31 C32 122.4(19)
F9 C31 C30 117.5(19)
C30 C31 C32 120.0
F8 C30 C31 121.2(19)
F8 C30 C29 118.8(19)
C29 C30 C31 120.0
F7 C29 C30 120.2(19)
F7 C29 C28 119.7(19)
C30 C29 C28 120.0
F6 C28 C29 120.1(17)
F6 C28 C27 119.9(17)
C27 C28 C29 120.0
C32 C27 C6 118.0(18)
C28 C27 C6 122.0(18)
C28 C27 C32 120.0
C51 C52 N8 105(3)
F4B C23B C24B 122.4(15)
F4B C23B C22B 117.6(15)
C24B C23B C22B 120.0
F3B C24B C23B 116.2(16)
F3B C24B C25B 123.7(16)
C23B C24B C25B 120.0
F2B C25B C24B 116.7(15)
F2B C25B C26B 123.3(14)
C24B C25B C26B 120.0
F1B C26B C25B 115.9(14)
F1B C26B C21B 124.1(14)
C21B C26B C25B 120.0
C26B C21B C1B 118.0(15)
C26B C21B C22B 120.0
C22B C21B C1B 122.0(16)
F5B C22B C23B 121.7(14)
F5B C22B C21B 118.3(14)
C21B C22B C23B 120.0
F1M C1M S1M 112(2)
F1M C1M F3M 103(2)
F3M C1M S1M 117(2)
F2M C1M S1M 118(2)
F2M C1M F1M 102(2)
F2M C1M F3M 102(2)
C19C C18C C17C 110(2)
F18C C42C C43C 115(3)
F18C C42C C41C 125(3)
C43C C42C C41C 120.0
C42C C43C F19C 127(2)
C44C C43C F19C 113(2)
C44C C43C C42C 120.0
F20C C44C C43C 121(2)
F20C C44C C39C 119(2)
C39C C44C C43C 120.0
C44C C39C C16C 119(2)
C44C C39C C40C 120.0
C40C C39C C16C 121(2)
F16C C40C C39C 118(2)
F16C C40C C41C 121(2)
C41C C40C C39C 120.0
F17C C41C C42C 120(2)
F17C C41C C40C 120(2)
C40C C41C C42C 120.0
C41B C40B C39B 120.0
F16B C40B C41B 123(3)
F16B C40B C39B 117(3)
C42B C41B C40B 120.0
F17B C41B C40B 118(3)
F17B C41B C42B 121(3)
F18B C42B C41B 116(4)
F18B C42B C43B 124(4)
C41B C42B C43B 120.0
C42B C43B F19B 125(3)
C44B C43B F19B 115(3)
C44B C43B C42B 120.0
F20B C44B C43B 119(3)
F20B C44B C39B 121(3)
C43B C44B C39B 120.0
C40B C39B C16B 120(3)
C44B C39B C16B 120(3)
C44B C39B C40B 120.0

loop_
_geom_bond_atom_site_label_1
_geom_bond_atom_site_label_2
_geom_bond_distance
Ir3 N2B 1.995(17)
Ir3 N4B 2.00(2)
Ir3 N1B 1.980(17)
Ir3 N3B 1.98(2)
Ir3 C50B 2.04(3)
Ir3 C45B 2.05(3)
Ir2 N1A 2.002(16)
Ir2 N2A 2.018(16)
Ir2 C50A 2.07(3)
Ir2 N3A 1.997(15)
Ir2 C45A 2.08(2)
Ir2 N4A 1.981(15)
Ir4 N4C 2.06(2)
Ir4 N2C 1.93(2)
Ir4 N1C 1.983(17)
Ir4 C50C 2.06(2)
Ir4 N3C 1.95(2)
Ir4 C45C 2.10(3)
Ir1 N1 2.000(17)
Ir1 C45 2.08(3)
Ir1 N4 1.949(17)
Ir1 N2 1.977(17)
Ir1 N3 2.014(17)
Ir1 C50 2.12(3)
S1M O4M 1.382(15)
S1M O6M 1.498(17)
S1M O5M 1.477(16)
S1M C1M 1.64(3)
N2B C10B 1.38(3)
N2B C7B 1.43(3)
N1A C2A 1.37(3)
N1A C5A 1.38(3)
N2A C10A 1.32(3)
N2A C7A 1.31(3)
N4B C20B 1.43(3)
N4B C17B 1.43(3)
N4C C20C 1.33(3)
N4C C17C 1.35(3)
N7 C53 1.46(3)
N7 C51 1.35(3)
N7 C50 1.40(3)
C50A N7A 1.38(3)
C50A N8A 1.36(3)
C2A C3A 1.48(3)
C2A C1A 1.47(3)
N1 C2 1.44(3)
N1 C5 1.37(3)
N3A C15A 1.40(2)
N3A C12A 1.32(2)
C45 N5 1.34(3)
C45 N6 1.40(3)
C15A C16A 1.38(3)
C15A C14A 1.44(3)
N4 C20 1.37(3)
N4 C17 1.46(3)
N2 C7 1.39(3)
N2 C10 1.46(3)
C3A C4A 1.36(3)
C20 C19 1.40(3)
C20 C1 1.41(3)
N2C C7C 1.38(3)
N2C C10C 1.42(3)
N3 C12 1.38(3)
N3 C15 1.32(3)
N7C C50C 1.35(3)
N7C C51C 1.31(3)
N7C C53C 1.48(3)
N1C C5C 1.45(3)
N1C C2C 1.27(3)
C16A C17A 1.44(3)
C16A C39A 1.48(2)
C19 C18 1.30(3)
C45A N5A 1.34(3)
C45A N6A 1.40(3)
N7A C51A 1.38(3)
N7A C53A 1.44(3)
C14A C13A 1.34(3)
C51 C52 1.32(3)
C50C N8C 1.44(3)
N4A C17A 1.43(2)
N4A C20A 1.36(3)
N5A C48A 1.47(3)
N5A C46A 1.39(3)
C6C C7C 1.39(3)
C6C C5C 1.35(3)
C6C C27C 1.52(3)
C1C C2C 1.43(3)
C1C C20C 1.35(3)
C1C C21C 1.53(3)
N8C C52C 1.32(3)
N8C C54C 1.42(3)
C7C C8C 1.43(3)
C5C C4C 1.52(3)
F10A C32A 1.284(19)
F6A C28A 1.32(2)
C16 C17 1.36(3)
C16 C15 1.43(3)
C16 C39 1.57(3)
C5A C6A 1.46(3)
C5A C4A 1.41(3)
C17A C18A 1.35(3)
C13A C12A 1.46(3)
C17 C18 1.35(3)
F6B C28B 1.327(17)
F7B C29B 1.365(17)
F8B C30B 1.356(19)
F9B C31B 1.325(18)
C31B C30B 1.3900
C31B C32B 1.3900
C30B C29B 1.3900
C29B C28B 1.3900
C28B C27B 1.3900
C27B C32B 1.3900
C27B C6B 1.59(3)
C32B F10B 1.307(16)
N3C C12C 1.31(3)
N3C C15C 1.47(3)
C3C C2C 1.40(3)
C3C C4C 1.36(3)
F6C C28C 1.332(18)
F10C C32C 1.289(17)
F7C C29C 1.377(18)
F9C C31C 1.313(18)
F8C C30C 1.320(18)
F11A C38A 1.34(2)
F3A C24A 1.36(2)
F14A C35A 1.37(2)
F5A C26A 1.34(2)
C12C C11C 1.43(4)
C12C C13C 1.46(3)
F1A C22A 1.257(18)
F15A C34A 1.343(19)
F2A C23A 1.31(2)
F13A C36A 1.327(18)
F4A C25A 1.33(2)
C11A C10A 1.46(3)
C11A C12A 1.41(3)
C11A C33A 1.53(2)
F12A C37A 1.34(2)
C10A C9A 1.50(3)
C7A C8A 1.48(3)
C7A C6A 1.42(3)
C1A C20A 1.42(3)
C1A C21A 1.46(3)
F17 C40 1.36(2)
F7A C29A 1.31(2)
F8A C30A 1.327(18)
F9A C31A 1.31(2)
F19 C42 1.34(2)
C20C C19C 1.483(18)
F18 C41 1.32(2)
C8C C9C 1.389(18)
C9C C10C 1.45(3)
F20A C44A 1.337(15)
F16A C40A 1.279(15)
C40A C39A 1.3900
C40A C41A 1.3900
C39A C44A 1.3900
C44A C43A 1.3900
C43A C42A 1.3900
C43A F19A 1.400(16)
C42A C41A 1.3900
C42A F18A 1.327(15)
C41A F17A 1.319(15)
N5 C48 1.50(3)
N5 C46 1.37(3)
C3 C2 1.47(3)
C3 C4 1.36(3)
C13 C12 1.49(3)
C13 C14 1.37(3)
C51C C52C 1.37(3)
C12 C11 1.35(3)
C2 C1 1.42(3)
C11C C10C 1.48(3)
C11C C33C 1.46(3)
F2C C23C 1.33(2)
N6 C49 1.42(3)
N6 C47 1.40(3)
F1C C22C 1.387(19)
F5C C26C 1.32(2)
F3C C24C 1.339(19)
F4C C25C 1.311(19)
F11C C34C 1.36(2)
C34C C33C 1.3900
C34C C35C 1.3900
C33C C38C 1.3900
C38C C37C 1.3900
C38C F15C 1.32(2)
C37C C36C 1.3900
C37C F14C 1.38(2)
C36C C35C 1.3900
C36C F13C 1.34(2)
C35C F12C 1.35(3)
C1 C21 1.48(3)
F1 C22 1.29(2)
F2 C23 1.34(2)
N5C C45C 1.31(4)
N5C C48C 1.40(4)
N5C C46C 1.316(18)
N6C C45C 1.41(4)
N6C C49C 1.51(4)
N6C C47C 1.340(18)
C9A C8A 1.29(3)
C14 C15 1.40(3)
N1B C5B 1.39(3)
N1B C2B 1.33(3)
C1B C20B 1.38(3)
C1B C2B 1.42(3)
C1B C21B 1.49(3)
C10B C9B 1.433(18)
C10B C11B 1.37(3)
C13B C12B 1.47(4)
C13B C14B 1.27(4)
C12B N3B 1.35(3)
C12B C11B 1.41(4)
C20B C19B 1.45(3)
N3B C15B 1.43(3)
C14B C15B 1.44(4)
C9B C8B 1.359(13)
C15B C16B 1.43(4)
C5B C6B 1.41(3)
C5B C4B 1.45(3)
C19A C18A 1.30(3)
C19A C20A 1.47(3)
C8 C7 1.42(3)
C8 C9 1.33(3)
C5 C4 1.42(3)
C5 C6 1.35(3)
C7 C6 1.41(3)
C10 C11 1.36(4)
C10 C9 1.36(3)
F5 C26 1.333(19)
F4 C25 1.31(3)
F3 C24 1.37(2)
C6B C7B 1.31(3)
C16C C15C 1.43(4)
C16C C17C 1.28(4)
C16C C39C 1.59(3)
F16C C40C 1.26(2)
C31C C32C 1.3900
C31C C30C 1.3900
C32C C27C 1.3900
C27C C28C 1.3900
C28C C29C 1.3900
C29C C30C 1.3900
N8A C54A 1.49(3)
N8A C52A 1.43(4)
N6A C47A 1.39(3)
N6A C49A 1.54(3)
C47A C46A 1.341(17)
C37A C38A 1.3900
C37A C36A 1.3900
C38A C33A 1.3900
C33A C34A 1.3900
C34A C35A 1.3900
C35A C36A 1.3900
C11 C33 1.57(3)
C6 C27 1.56(3)
N5B C46B 1.44(3)
N5B C48B 1.38(3)
N5B C45B 1.32(3)
N6B C45B 1.39(3)
N6B C49B 1.57(3)
N6B C47B 1.35(3)
C3B C2B 1.40(3)
C3B C4B 1.34(3)
C50B N8B 1.31(3)
C50B N7B 1.31(4)
N8B C54B 1.52(4)
N8B C52B 1.334(18)
F4B C23B 1.312(19)
C11B C33B 1.50(3)
F2B C25B 1.333(19)
C46B C47B 1.34(4)
C8B C7B 1.429(17)
C26A C25A 1.3900
C26A C21A 1.3900
C25A C24A 1.3900
C24A C23A 1.3900
C23A C22A 1.3900
C22A C21A 1.3900
C18B C19B 1.38(4)
C18B C17B 1.40(4)
C46 C47 1.31(4)
C52B C51B 1.370(19)
C6A C27A 1.54(2)
C13C C14C 1.34(4)
C15C C14C 1.41(4)
C17C C18C 1.387(18)
C19C C18C 1.29(3)
F14B C37B 1.36(2)
F11B C34B 1.34(2)
F12B C35B 1.34(2)
F13B C36B 1.40(2)
C46C C47C 1.332(19)
F12 C35 1.35(3)
F21 C44 1.20(2)
F11 C34 1.29(3)
F20 C43 1.25(2)
F16 C38 1.26(3)
F13 C36 1.30(2)
N7B C51B 1.378(18)
N7B C53B 1.52(4)
F15 C37 1.32(2)
C51A C52A 1.40(4)
C43 C42 1.3900
C43 C44 1.3900
C42 C41 1.3900
C41 C40 1.3900
C40 C39 1.3900
C39 C44 1.3900
C17B C16B 1.29(4)
C22C C23C 1.3900
C22C C21C 1.3900
C23C C24C 1.3900
C24C C25C 1.3900
C25C C26C 1.3900
C26C C21C 1.3900
C16B C39B 1.55(4)
C30A C29A 1.3900
C30A C31A 1.3900
C29A C28A 1.3900
C28A C27A 1.3900
C27A C32A 1.3900
C32A C31A 1.3900
C25 C26 1.3900
C25 C24 1.3900
C26 C21 1.3900
C21 C22 1.3900
C22 C23 1.3900
C23 C24 1.3900
F20C C44C 1.38(3)
C36 C37 1.3900
C36 C35 1.3900
C37 C38 1.3900
C38 C33 1.3900
C33 C34 1.3900
C34 C35 1.3900
F9 C31 1.32(2)
F6 C28 1.33(2)
F10 C32 1.31(2)
F8 C30 1.331(18)
F15B C38B 1.27(2)
F7 C29 1.32(2)
C37B C36B 1.3900
C37B C38B 1.3900
C36B C35B 1.3900
C35B C34B 1.3900
C34B C33B 1.3900
C33B C38B 1.3900
N8 C50 1.30(3)
N8 C54 1.44(3)
N8 C52 1.38(3)
C32 C31 1.3900
C32 C27 1.3900
C31 C30 1.3900
C30 C29 1.3900
C29 C28 1.3900
C28 C27 1.3900
F5B C22B 1.339(18)
F1B C26B 1.335(18)
F3B C24B 1.315(18)
C23B C24B 1.3900
C23B C22B 1.3900
C24B C25B 1.3900
C25B C26B 1.3900
C26B C21B 1.3900
C21B C22B 1.3900
F1M C1M 1.40(3)
F3M C1M 1.41(3)
F2M C1M 1.36(3)
F17C C41C 1.31(3)
F19C C43C 1.50(3)
F18C C42C 1.30(2)
C42C C43C 1.3900
C42C C41C 1.3900
C43C C44C 1.3900
C44C C39C 1.3900
C39C C40C 1.3900
C40C C41C 1.3900
F20B C44B 1.30(4)
F18B C42B 1.34(3)
F19B C43B 1.48(4)
C40B C41B 1.3900
C40B C39B 1.3900
C40B F16B 1.25(3)
C41B C42B 1.3900
C41B F17B 1.36(4)
C42B C43B 1.3900
C43B C44B 1.3900
C44B C39B 1.3900

loop_
_smtbx_masks_void_nr
_smtbx_masks_void_average_x
_smtbx_masks_void_average_y
_smtbx_masks_void_average_z
_smtbx_masks_void_volume
_smtbx_masks_void_count_electrons
1 0.171 0.265 0.012 398.1 123.8
2 -0.500 0.000 0.500 1577.6 483.2
3 0.171 0.235 0.512 398.1 124.2
4 -0.500 0.500 0.000 1577.6 483.2
5 -0.171 0.765 0.488 398.1 127.0
6 -0.171 0.735 0.988 398.1 127.4
